data_7009787
loop_
_publ_author_name
'Pellei, Maura'
'Pettinari, Claudio'
'Santini, Carlo'
'Skelton, Brian W.'
'Somers, Neil'
'White, Allan H.'

_publ_section_title
;
 Synthesis, spectroscopic characterization, and structural systematics
 of new triorganophosphinecopper(I) poly(pyrazol-1-yl)borate
 complexes&#x200A;&#x2020;
;
_journal_issue 19
_journal_name_full 'Journal of the Chemical Society, Dalton Transactions'
_journal_page_first 3416
_journal_paper_doi 10.1039/b003613g
_journal_year 2000
_chemical_formula_sum 'C34 H53 B Cu N8 P'
_chemical_formula_weight 679.19
_space_group_IT_number 14
_symmetry_cell_setting monoclinic
_symmetry_space_group_name_Hall '-P 2ybc'
_symmetry_space_group_name_H-M 'P 1 21/c 1'
_cell_angle_alpha 90.00000
_cell_angle_beta 105.386(2)
_cell_angle_gamma 90(3)
_cell_formula_units_Z 4
_cell_length_a 12.736(2)
_cell_length_b 15.229(2)
_cell_length_c 18.834(2)
_cell_measurement_reflns_used 6140
_cell_measurement_temperature 153
_cell_measurement_theta_max 28
_cell_measurement_theta_min 2
_cell_volume 3522.1(8)
_computing_cell_refinement 'Siemens SAINT (Siemens, 1995)'
_computing_data_collection 'Siemens SMART (Siemens, 1995)'
_computing_data_reduction 'xtal ADDREF SORTRF'
_computing_molecular_graphics xtal
_computing_publication_material 'xtal BONDLA CIFIO'
_computing_structure_refinement 'xtal CRYLSQ'
_computing_structure_solution xtal
_diffrn_ambient_temperature 153
_diffrn_measurement_device_type
;
Bruker SMART CCD diffractometer
;
_diffrn_measurement_method '\w scans'
_diffrn_radiation_detector 'CCD area detector'
_diffrn_radiation_monochromator graphite
_diffrn_radiation_source 'sealed tube'
_diffrn_radiation_type 'Mo K\a'
_diffrn_radiation_wavelength .71073
_diffrn_reflns_av_R_equivalents .065
_diffrn_reflns_av_sigmaI/netI .063
_diffrn_reflns_limit_h_max 16
_diffrn_reflns_limit_h_min -17
_diffrn_reflns_limit_k_max 20
_diffrn_reflns_limit_k_min 0
_diffrn_reflns_limit_l_max 24
_diffrn_reflns_limit_l_min 0
_diffrn_reflns_number 39176
_diffrn_reflns_theta_max 29.29
_diffrn_reflns_theta_min 1.66
_diffrn_standards_decay_% 0
_exptl_absorpt_coefficient_mu .702
_exptl_absorpt_correction_T_max .831
_exptl_absorpt_correction_T_min .454
_exptl_absorpt_correction_type multi-scan
_exptl_absorpt_process_details
;
 SADABS; Sheldrick, 1996
;
_exptl_crystal_colour colourless
_exptl_crystal_density_diffrn 1.281
_exptl_crystal_description prism
_exptl_crystal_F_000 1448
_exptl_crystal_size_max .3
_exptl_crystal_size_mid .2
_exptl_crystal_size_min .15
_refine_diff_density_max .805
_refine_diff_density_min -.709
_refine_ls_goodness_of_fit_all 1.369
_refine_ls_goodness_of_fit_ref 1.51
_refine_ls_hydrogen_treatment refall
_refine_ls_matrix_type full
_refine_ls_number_constraints 0
_refine_ls_number_parameters 618
_refine_ls_number_reflns 6791
_refine_ls_number_restraints 0
_refine_ls_R_factor_all .061
_refine_ls_R_factor_gt .04
_refine_ls_shift/su_max .031
_refine_ls_shift/su_mean .001
_refine_ls_structure_factor_coef F
_refine_ls_weighting_scheme calc
_refine_ls_wR_factor_all .048
_refine_ls_wR_factor_ref .046
_reflns_d_resolution_high .726
_reflns_d_resolution_low 12.249
_reflns_Friedel_coverage 0
_reflns_limit_h_max 17
_reflns_limit_h_min 0
_reflns_limit_k_max 20
_reflns_limit_k_min 0
_reflns_limit_l_max 24
_reflns_limit_l_min -24
_reflns_number_gt 6791
_reflns_number_total 8951
_reflns_threshold_expression 'F    >  4.00 sig(F   )'
_cod_data_source_file b003613g.txt
_cod_data_source_block 30mcp
_cod_original_sg_symbol_Hall -p_2ybc
_cod_original_sg_symbol_H-M P_21/c
_cod_original_formula_sum 'C34 H53 B1 Cu1 N8 P1'
_cod_database_code 7009787

loop_
_symmetry_equiv_pos_as_xyz
+x,+y,+z
-x,1/2+y,1/2-z
-x,-y,-z
+x,1/2-y,1/2+z

loop_
_atom_site_label
_atom_site_fract_x
_atom_site_fract_y
_atom_site_fract_z
_atom_site_U_iso_or_equiv
_atom_site_adp_type
_atom_site_calc_flag
_atom_site_calc_attached_atom
_atom_site_occupancy
_atom_site_disorder_assembly
_atom_site_disorder_group
Cu .80179(2) .402217(15) .343638(13) .02100(12) Uani ? ? 1.00000 ? ?
P .73464(4) .32604(3) .41978(3) .0205(2) Uani ? ? 1.00000 ? ?
C111 .79098(16) .36187(13) .51664(11) .0220(9) Uani ? ? 1.00000 ? ?
C112 .90656(17) .39942(15) .52942(12) .0259(10) Uani ? ? 1.00000 ? ?
C113 .9415(2) .44591(15) .60359(13) .0300(11) Uani ? ? 1.00000 ? ?
C114 .9377(2) .38418(18) .66636(13) .0352(12) Uani ? ? 1.00000 ? ?
C115 .8258(2) .34151(18) .65398(13) .0343(12) Uani ? ? 1.00000 ? ?
C116 .7889(2) .29684(15) .57863(12) .0287(11) Uani ? ? 1.00000 ? ?
C121 .58511(16) .34172(13) .39950(11) .0219(9) Uani ? ? 1.00000 ? ?
C122 .55528(18) .43841(14) .40512(14) .0278(10) Uani ? ? 1.00000 ? ?
C123 .43255(19) .45374(16) .38078(14) .0324(12) Uani ? ? 1.00000 ? ?
C124 .3736(2) .39541(16) .42297(15) .0346(12) Uani ? ? 1.00000 ? ?
C125 .40123(19) .29920(16) .41584(15) .0350(12) Uani ? ? 1.00000 ? ?
C126 .52418(19) .28385(15) .44219(13) .0298(11) Uani ? ? 1.00000 ? ?
C131 .75030(18) .20562(13) .41609(12) .0246(10) Uani ? ? 1.00000 ? ?
C132 .6889(2) .17294(15) .33867(12) .0311(11) Uani ? ? 1.00000 ? ?
C133 .7043(2) .07459(16) .32970(15) .0396(13) Uani ? ? 1.00000 ? ?
C134 .8235(3) .04909(18) .34884(16) .0470(15) Uani ? ? 1.00000 ? ?
C135 .8835(2) .07987(15) .42560(15) .0396(13) Uani ? ? 1.00000 ? ?
C136 .8699(2) .17877(14) .43344(15) .0323(11) Uani ? ? 1.00000 ? ?
B .75324(19) .47721(15) .18690(13) .0225(10) Uani ? ? 1.00000 ? ?
N11 .76027(13) .55242(10) .24341(9) .0216(8) Uani ? ? 1.00000 ? ?
N12 .77092(13) .53115(11) .31567(9) .0222(8) Uani ? ? 1.00000 ? ?
C13 .76722(16) .60708(12) .35126(11) .0226(9) Uani ? ? 1.00000 ? ?
C14 .75389(19) .67694(14) .30146(13) .0295(11) Uani ? ? 1.00000 ? ?
C15 .74997(18) .63978(14) .23431(13) .0292(11) Uani ? ? 1.00000 ? ?
C16 .7790(2) .60786(16) .43214(13) .0286(11) Uani ? ? 1.00000 ? ?
N21 .85882(13) .42352(11) .20592(9) .0215(8) Uani ? ? 1.00000 ? ?
N22 .89540(13) .38563(10) .27420(9) .0213(8) Uani ? ? 1.00000 ? ?
C23 .99048(16) .34695(13) .27599(12) .0243(9) Uani ? ? 1.00000 ? ?
C24 1.01466(19) .35933(15) .20856(13) .0301(11) Uani ? ? 1.00000 ? ?
C25 .93104(18) .40778(14) .16622(12) .0266(10) Uani ? ? 1.00000 ? ?
C26 1.0558(2) .29935(17) .34248(14) .0315(12) Uani ? ? 1.00000 ? ?
N31 .65685(14) .41903(11) .19227(9) .0232(8) Uani ? ? 1.00000 ? ?
N32 .64956(14) .33308(11) .16944(10) .0261(8) Uani ? ? 1.00000 ? ?
C33 .55066(17) .30608(14) .17168(11) .0262(10) Uani ? ? 1.00000 ? ?
C34 .49267(17) .37440(15) .19473(12) .0276(10) Uani ? ? 1.00000 ? ?
C35 .56236(17) .44433(15) .20696(12) .0262(10) Uani ? ? 1.00000 ? ?
C36 .5149(2) .21381(17) .15113(16) .0370(13) Uani ? ? 1.00000 ? ?
N41 .73210(14) .51553(11) .10953(9) .0260(8) Uani ? ? 1.00000 ? ?
N42 .80473(15) .57226(12) .09107(10) .0292(9) Uani ? ? 1.00000 ? ?
C43 .75775(19) .59623(14) .02185(12) .0293(10) Uani ? ? 1.00000 ? ?
C44 .6567(2) .5569(2) -.00438(14) .0418(13) Uani ? ? 1.00000 ? ?
C45 .6435(2) .50578(18) .05258(13) .0367(12) Uani ? ? 1.00000 ? ?
C46 .8152(3) .65683(18) -.01819(15) .0411(13) Uani ? ? 1.00000 ? ?
H111 .7446(18) .4099(14) .5206(12) .024(6) Uiso ? ? 1.00000 ? ?
H112a .9589(18) .3522(15) .5290(12) .026(6) Uiso ? ? 1.00000 ? ?
H112b .9088(17) .4382(15) .4907(12) .026(6) Uiso ? ? 1.00000 ? ?
H113a 1.015(2) .4721(16) .6117(13) .038(7) Uiso ? ? 1.00000 ? ?
H113b .8937(18) .4931(16) .6020(12) .028(6) Uiso ? ? 1.00000 ? ?
H114a .991(2) .3410(16) .6718(13) .036(7) Uiso ? ? 1.00000 ? ?
H114b .956(2) .4142(18) .7160(16) .056(8) Uiso ? ? 1.00000 ? ?
H115a .8237(17) .2977(15) .6904(12) .026(6) Uiso ? ? 1.00000 ? ?
H115b .770(2) .3857(15) .6565(12) .029(6) Uiso ? ? 1.00000 ? ?
H116a .715(2) .2745(15) .5733(12) .034(6) Uiso ? ? 1.00000 ? ?
H116b .8370(19) .2482(15) .5774(12) .031(6) Uiso ? ? 1.00000 ? ?
H121 .5632(17) .3279(14) .3531(12) .023(6) Uiso ? ? 1.00000 ? ?
H122a .5396(18) .2216(16) .4365(12) .031(6) Uiso ? ? 1.00000 ? ?
H122b .551(2) .3003(16) .4951(14) .041(7) Uiso ? ? 1.00000 ? ?
H123a .376(2) .2807(16) .3666(14) .035(7) Uiso ? ? 1.00000 ? ?
H123b .363(2) .2573(17) .4440(14) .045(7) Uiso ? ? 1.00000 ? ?
H124a .301(2) .4045(16) .4052(14) .041(7) Uiso ? ? 1.00000 ? ?
H124b .395(2) .4104(15) .4756(14) .036(7) Uiso ? ? 1.00000 ? ?
H125a .4037(18) .4432(15) .3301(13) .025(6) Uiso ? ? 1.00000 ? ?
H125b .4142(18) .5167(16) .3895(12) .033(6) Uiso ? ? 1.00000 ? ?
H126a .5789(18) .4550(15) .4570(14) .033(6) Uiso ? ? 1.00000 ? ?
H126b .5855(19) .4718(16) .3761(13) .035(7) Uiso ? ? 1.00000 ? ?
H131 .7203(17) .1835(15) .4500(12) .028(6) Uiso ? ? 1.00000 ? ?
H132a .6104(18) .1881(14) .3265(11) .022(6) Uiso ? ? 1.00000 ? ?
H132b .7162(18) .2038(16) .3029(13) .034(6) Uiso ? ? 1.00000 ? ?
H133a .6647(18) .0576(16) .2792(13) .032(6) Uiso ? ? 1.00000 ? ?
H133b .6687(18) .0420(15) .3624(12) .029(6) Uiso ? ? 1.00000 ? ?
H134a .861(2) .0768(19) .3142(15) .051(8) Uiso ? ? 1.00000 ? ?
H134b .833(2) -.009(2) .3440(15) .056(8) Uiso ? ? 1.00000 ? ?
H135a .964(2) .0658(16) .4366(13) .037(7) Uiso ? ? 1.00000 ? ?
H135b .8515(18) .0500(15) .4629(13) .030(6) Uiso ? ? 1.00000 ? ?
H136a .906(2) .2109(17) .3988(14) .044(7) Uiso ? ? 1.00000 ? ?
H136b .913(2) .2011(16) .4819(14) .040(7) Uiso ? ? 1.00000 ? ?
H14 .755(2) .7352(17) .3116(14) .044(7) Uiso ? ? 1.00000 ? ?
H15 .740(2) .6646(16) .1879(14) .037(7) Uiso ? ? 1.00000 ? ?
H16a .725(2) .642(2) .4437(15) .056(8) Uiso ? ? 1.00000 ? ?
H16b .766(2) .553(2) .4517(16) .064(9) Uiso ? ? 1.00000 ? ?
H16c .844(2) .6250(18) .4558(15) .046(8) Uiso ? ? 1.00000 ? ?
H24 1.077(2) .3393(17) .1990(13) .043(7) Uiso ? ? 1.00000 ? ?
H25 .9200(18) .4291(16) .1181(13) .031(6) Uiso ? ? 1.00000 ? ?
H26a 1.045(2) .236(2) .3377(15) .052(8) Uiso ? ? 1.00000 ? ?
H26b 1.130(2) .3142(16) .3545(13) .040(7) Uiso ? ? 1.00000 ? ?
H26c 1.035(2) .3139(17) .3849(15) .044(7) Uiso ? ? 1.00000 ? ?
H34 .422(2) .3721(17) .2016(14) .045(7) Uiso ? ? 1.00000 ? ?
H35 .554(2) .5045(17) .2228(14) .045(7) Uiso ? ? 1.00000 ? ?
H36a .463(2) .2138(17) .1052(15) .047(8) Uiso ? ? 1.00000 ? ?
H36b .574(3) .178(2) .1512(16) .064(9) Uiso ? ? 1.00000 ? ?
H36c .481(2) .1897(17) .1869(14) .046(7) Uiso ? ? 1.00000 ? ?
H44 .607(2) .5620(17) -.0489(15) .044(7) Uiso ? ? 1.00000 ? ?
H45 .584(2) .4732(17) .0557(14) .046(8) Uiso ? ? 1.00000 ? ?
H46a .761(3) .683(2) -.0550(19) .082(11) Uiso ? ? 1.00000 ? ?
H46b .865(2) .693(2) .0144(17) .063(9) Uiso ? ? 1.00000 ? ?
H46c .863(3) .625(2) -.0435(18) .075(10) Uiso ? ? 1.00000 ? ?

loop_
_atom_site_aniso_label
_atom_site_aniso_U_11
_atom_site_aniso_U_22
_atom_site_aniso_U_33
_atom_site_aniso_U_12
_atom_site_aniso_U_13
_atom_site_aniso_U_23
Cu .02572(14) .01690(13) .02259(13) -.00022(10) .01028(10) .00177(10)
P .0252(3) .0156(2) .0230(3) -.0001(2) .0103(2) .0008(2)
C111 .0231(10) .0187(10) .0252(10) .0001(8) .0081(8) .0006(8)
C112 .0246(11) .0238(11) .0305(11) -.0015(9) .0097(9) .0024(9)
C113 .0263(12) .0276(12) .0347(13) -.0041(10) .0059(10) -.0050(9)
C114 .0305(12) .0442(15) .0289(13) -.0001(11) .0044(10) -.0019(10)
C115 .0342(13) .0435(15) .0261(12) -.0026(11) .0097(10) .0025(10)
C116 .0310(12) .0305(12) .0249(11) -.0052(10) .0079(9) .0041(9)
C121 .0258(11) .0202(10) .0209(10) -.0007(8) .0082(8) -.0027(8)
C122 .0284(12) .0211(11) .0359(13) -.0001(9) .0122(10) .0001(9)
C123 .0280(12) .0286(13) .0416(14) .0048(9) .0110(11) -.0003(10)
C124 .0254(12) .0336(13) .0477(15) -.0010(10) .0149(11) -.0076(11)
C125 .0299(12) .0292(12) .0491(16) -.0077(10) .0161(11) -.0058(11)
C126 .0303(12) .0245(12) .0375(13) -.0044(9) .0140(10) .0005(10)
C131 .0329(12) .0163(10) .0286(11) -.0020(8) .0152(10) .0016(8)
C132 .0438(14) .0218(11) .0289(12) .0004(10) .0121(11) -.0025(9)
C133 .0593(17) .0223(12) .0367(14) -.0013(11) .0119(13) -.0079(10)
C134 .071(2) .0231(13) .0541(17) .0100(12) .0290(15) -.0044(12)
C135 .0448(15) .0214(12) .0552(17) .0093(10) .0179(13) .0042(11)
C136 .0338(13) .0190(11) .0477(15) .0039(9) .0173(11) .0015(10)
B .0249(12) .0197(11) .0236(12) -.0006(9) .0080(10) .0009(9)
N11 .0246(9) .0175(8) .0236(9) .0016(7) .0081(7) .0028(7)
N12 .0263(9) .0189(9) .0232(9) .0001(7) .0097(7) .0016(7)
C13 .0229(10) .0172(10) .0300(11) -.0006(8) .0113(8) -.0022(8)
C14 .0384(13) .0170(11) .0386(13) .0028(9) .0198(10) -.0001(9)
C15 .0351(12) .0195(11) .0369(13) .0058(9) .0165(10) .0094(9)
C16 .0330(13) .0222(12) .0332(12) -.0001(10) .0136(10) -.0047(9)
N21 .0243(9) .0196(9) .0220(9) -.0011(7) .0087(7) .0014(6)
N22 .0225(8) .0191(9) .0229(9) -.0001(6) .0074(7) .0027(6)
C23 .0240(10) .0179(10) .0327(11) -.0020(8) .0103(9) .0006(8)
C24 .0298(12) .0265(11) .0400(13) .0032(9) .0196(10) .0031(10)
C25 .0334(12) .0245(11) .0268(11) -.0006(9) .0165(9) .0012(9)
C26 .0263(12) .0295(13) .0392(14) .0032(10) .0097(10) .0094(10)
N31 .0237(9) .0225(9) .0243(9) -.0003(7) .0079(7) -.0009(7)
N32 .0283(9) .0223(9) .0297(9) -.0021(7) .0111(8) -.0042(7)
C33 .0265(11) .0289(11) .0237(11) -.0038(9) .0076(9) -.0016(8)
C34 .0206(10) .0379(13) .0248(11) -.0015(9) .0069(9) -.0015(9)
C35 .0257(11) .0280(12) .0263(11) .0034(9) .0095(9) .0005(9)
C36 .0347(14) .0363(14) .0435(15) -.0112(11) .0163(12) -.0087(11)
N41 .0281(9) .0263(10) .0250(9) .0004(7) .0094(8) .0043(7)
N42 .0381(11) .0242(9) .0270(10) -.0032(8) .0117(8) .0047(7)
C43 .0413(13) .0247(11) .0246(11) .0088(10) .0135(10) .0039(9)
C44 .0403(14) .0598(18) .0228(12) .0080(12) .0041(11) .0097(11)
C45 .0289(13) .0529(16) .0274(12) -.0043(11) .0059(10) .0026(10)
C46 .065(2) .0288(13) .0317(14) .0004(13) .0174(14) .0083(11)

loop_
_atom_type_symbol
_atom_type_description
_atom_type_oxidation_number
_atom_type_number_in_cell
_atom_type_scat_dispersion_real
_atom_type_scat_dispersion_imag
_atom_type_scat_source
Cu ? 0 4 .263 1.266 'Int Tables Vol IV Tables 2.2B and 2.3.1'
P ? 0 4 .09 .095 'Int Tables Vol IV Tables 2.2B and 2.3.1'
C ? 0 136 .002 .002 'Int Tables Vol IV Tables 2.2B and 2.3.1'
H ? 0 212 0 0 'Int Tables Vol IV Tables 2.2B and 2.3.1'
N ? 0 32 .004 .003 'Int Tables Vol IV Tables 2.2B and 2.3.1'
B ? 0 4 0 .001 'Int Tables Vol IV Tables 2.2B and 2.3.1'

loop_
_diffrn_attenuator_code
_diffrn_attenuator_scale
? ?

loop_
_geom_angle_atom_site_label_1
_geom_angle_atom_site_label_2
_geom_angle_atom_site_label_3
_geom_angle_site_symmetry_1
_geom_angle_site_symmetry_2
_geom_angle_site_symmetry_3
_geom_angle
_geom_angle_publ_flag
P Cu N12 . . . 126.6(5) ?
P Cu N22 . . . 139.83(11) ?
N12 Cu N22 . . . 93.4(6) ?
Cu P C111 . . . 111.8(3) ?
Cu P C121 . . . 110.8(4) ?
Cu P C131 . . . 115.9(6) ?
C111 P C121 . . . 105.81(18) ?
C111 P C131 . . . 108.1(9) ?
C121 P C131 . . . 103.6(2) ?
P C111 C112 . . . 111.6(3) ?
P C111 C116 . . . 118.5(4) ?
P C111 H111 . . . 102.4(14) ?
C112 C111 C116 . . . 109.26(17) ?
C112 C111 H111 . . . 106.8(13) ?
C116 C111 H111 . . . 107.4(15) ?
C111 C112 C113 . . . 110.5(3) ?
C111 C112 H112a . . . 110.5(13) ?
C111 C112 H112b . . . 109.6(12) ?
C113 C112 H112a . . . 108.3(13) ?
C113 C112 H112b . . . 110.9(14) ?
H112a C112 H112b . . . 107(2) ?
C112 C113 C114 . . . 111.3(3) ?
C112 C113 H113a . . . 111.3(15) ?
C112 C113 H113b . . . 107.3(14) ?
C114 C113 H113a . . . 110.6(14) ?
C114 C113 H113b . . . 110.2(16) ?
H113a C113 H113b . . . 106(2) ?
C113 C114 C115 . . . 111.4(2) ?
C113 C114 H114a . . . 110.5(17) ?
C113 C114 H114b . . . 113.2(17) ?
C115 C114 H114a . . . 109.8(16) ?
C115 C114 H114b . . . 107.9(18) ?
H114a C114 H114b . . . 104(2) ?
C114 C115 C116 . . . 112.0(4) ?
C114 C115 H115a . . . 112.8(12) ?
C114 C115 H115b . . . 110.7(14) ?
C116 C115 H115a . . . 107.1(14) ?
C116 C115 H115b . . . 107.5(14) ?
H115a C115 H115b . . . 106(2) ?
C111 C116 C115 . . . 110.8(3) ?
C111 C116 H116a . . . 110.9(13) ?
C111 C116 H116b . . . 109.7(16) ?
C115 C116 H116a . . . 107.5(14) ?
C115 C116 H116b . . . 108.8(14) ?
H116a C116 H116b . . . 109(2) ?
P C121 C122 . . . 111.7(3) ?
P C121 C126 . . . 116.9(4) ?
P C121 H121 . . . 102.3(15) ?
C122 C121 C126 . . . 110.3(5) ?
C122 C121 H121 . . . 106.5(17) ?
C126 C121 H121 . . . 108.4(16) ?
C121 C122 C123 . . . 112.3(4) ?
C121 C122 H126a . . . 107.6(17) ?
C121 C122 H126b . . . 110.2(17) ?
C123 C122 H126a . . . 106.3(15) ?
C123 C122 H126b . . . 107.4(15) ?
H126a C122 H126b . . . 113(2) ?
C122 C123 C124 . . . 111.3(5) ?
C122 C123 H125a . . . 111.8(15) ?
C122 C123 H125b . . . 111.0(13) ?
C124 C123 H125a . . . 108.5(15) ?
C124 C123 H125b . . . 107.7(15) ?
H125a C123 H125b . . . 106(2) ?
C123 C124 C125 . . . 111.1(5) ?
C123 C124 H124a . . . 108.4(18) ?
C123 C124 H124b . . . 110.6(16) ?
C125 C124 H124a . . . 110.6(16) ?
C125 C124 H124b . . . 107.8(17) ?
H124a C124 H124b . . . 108(2) ?
C124 C125 C126 . . . 111.1(4) ?
C124 C125 H123a . . . 110.4(17) ?
C124 C125 H123b . . . 113.6(16) ?
C126 C125 H123a . . . 109.1(16) ?
C126 C125 H123b . . . 108.6(14) ?
H123a C125 H123b . . . 104(2) ?
C121 C126 C125 . . . 111.0(5) ?
C121 C126 H122a . . . 110.8(16) ?
C121 C126 H122b . . . 107.3(16) ?
C125 C126 H122a . . . 109.2(13) ?
C125 C126 H122b . . . 109.3(15) ?
H122a C126 H122b . . . 109(2) ?
P C131 C132 . . . 108.8(9) ?
P C131 C136 . . . 111.7(3) ?
P C131 H131 . . . 106.0(16) ?
C132 C131 C136 . . . 110.1(4) ?
C132 C131 H131 . . . 110.4(13) ?
C136 C131 H131 . . . 109.8(14) ?
C131 C132 C133 . . . 111.9(9) ?
C131 C132 H132a . . . 111.8(13) ?
C131 C132 H132b . . . 108.6(13) ?
C133 C132 H132a . . . 110.7(13) ?
C133 C132 H132b . . . 108.7(16) ?
H132a C132 H132b . . . 104.8(19) ?
C132 C133 C134 . . . 112.1(3) ?
C132 C133 H133a . . . 108.4(17) ?
C132 C133 H133b . . . 109.2(15) ?
C134 C133 H133a . . . 112.8(15) ?
C134 C133 H133b . . . 108.6(13) ?
H133a C133 H133b . . . 105(2) ?
C133 C134 C135 . . . 111.5(4) ?
C133 C134 H134a . . . 111.2(16) ?
C133 C134 H134b . . . 112.6(18) ?
C135 C134 H134a . . . 106.5(15) ?
C135 C134 H134b . . . 110.5(18) ?
H134a C134 H134b . . . 104(3) ?
C134 C135 C136 . . . 110.8(9) ?
C134 C135 H135a . . . 110.8(14) ?
C134 C135 H135b . . . 109.3(12) ?
C136 C135 H135a . . . 108.8(14) ?
C136 C135 H135b . . . 107.5(15) ?
H135a C135 H135b . . . 110(2) ?
C131 C136 C135 . . . 112.0(3) ?
C131 C136 H136a . . . 109.0(14) ?
C131 C136 H136b . . . 112.4(16) ?
C135 C136 H136a . . . 109.4(16) ?
C135 C136 H136b . . . 112.2(17) ?
H136a C136 H136b . . . 101(2) ?
N11 B N21 . . . 110.27(16) ?
N11 B N31 . . . 106.4(3) ?
N11 B N41 . . . 109.7(5) ?
N21 B N31 . . . 110.1(3) ?
N21 B N41 . . . 110.4(5) ?
N31 B N41 . . . 110.0(5) ?
B N11 N12 . . . 118.7(5) ?
B N11 C15 . . . 131.2(5) ?
N12 N11 C15 . . . 110.0(10) ?
Cu N12 N11 . . . 116.4(9) ?
Cu N12 C13 . . . 136.7(2) ?
N11 N12 C13 . . . 106.5(7) ?
N12 C13 C14 . . . 109.5(3) ?
N12 C13 C16 . . . 120.6(8) ?
C14 C13 C16 . . . 129.9(6) ?
C13 C14 C15 . . . 105.8(5) ?
C13 C14 H14 . . . 127.7(17) ?
C15 C14 H14 . . . 126.2(19) ?
N11 C15 C14 . . . 108.2(9) ?
N11 C15 H15 . . . 120.4(18) ?
C14 C15 H15 . . . 131.4(16) ?
C13 C16 H16a . . . 111.2(17) ?
C13 C16 H16b . . . 114(2) ?
C13 C16 H16c . . . 110(2) ?
H16a C16 H16b . . . 101(3) ?
H16a C16 H16c . . . 112(3) ?
H16b C16 H16c . . . 108(2) ?
B N21 N22 . . . 120.1(4) ?
B N21 C25 . . . 130.5(4) ?
N22 N21 C25 . . . 109.38(16) ?
Cu N22 N21 . . . 116.42(12) ?
Cu N22 C23 . . . 136.8(4) ?
N21 N22 C23 . . . 106.8(4) ?
N22 C23 C24 . . . 109.5(5) ?
N22 C23 C26 . . . 122.2(3) ?
C24 C23 C26 . . . 128.3(4) ?
C23 C24 C25 . . . 106.1(5) ?
C23 C24 H24 . . . 123.3(16) ?
C25 C24 H24 . . . 130.5(16) ?
N21 C25 C24 . . . 108.2(3) ?
N21 C25 H25 . . . 121.6(15) ?
C24 C25 H25 . . . 130.2(15) ?
C23 C26 H26a . . . 111.7(16) ?
C23 C26 H26b . . . 112.7(15) ?
C23 C26 H26c . . . 112.6(15) ?
H26a C26 H26b . . . 111(2) ?
H26a C26 H26c . . . 105(3) ?
H26b C26 H26c . . . 103(2) ?
B N31 N32 . . . 121.13(18) ?
B N31 C35 . . . 127.9(2) ?
N32 N31 C35 . . . 110.1(2) ?
N31 N32 C33 . . . 105.63(18) ?
N32 C33 C34 . . . 111.0(2) ?
N32 C33 C36 . . . 120.4(2) ?
C34 C33 C36 . . . 128.7(3) ?
C33 C34 C35 . . . 104.9(4) ?
C33 C34 H34 . . . 127.7(16) ?
C35 C34 H34 . . . 127.4(16) ?
N31 C35 C34 . . . 108.4(3) ?
N31 C35 H35 . . . 120.0(16) ?
C34 C35 H35 . . . 131.7(16) ?
C33 C36 H36a . . . 109.3(18) ?
C33 C36 H36b . . . 111(2) ?
C33 C36 H36c . . . 109.8(17) ?
H36a C36 H36b . . . 112(3) ?
H36a C36 H36c . . . 107(2) ?
H36b C36 H36c . . . 107(3) ?
B N41 N42 . . . 121.4(5) ?
B N41 C45 . . . 128.2(2) ?
N42 N41 C45 . . . 110.3(6) ?
N41 N42 C43 . . . 105.2(6) ?
N42 C43 C44 . . . 111.3(5) ?
N42 C43 C46 . . . 120.5(6) ?
C44 C43 C46 . . . 128.1(2) ?
C43 C44 C45 . . . 105.1(2) ?
C43 C44 H44 . . . 129.8(19) ?
C45 C44 H44 . . . 125.1(19) ?
N41 C45 C44 . . . 108.1(4) ?
N41 C45 H45 . . . 122.6(16) ?
C44 C45 H45 . . . 129.1(15) ?
C43 C46 H46a . . . 106(2) ?
C43 C46 H46b . . . 112(2) ?
C43 C46 H46c . . . 113(2) ?
H46a C46 H46b . . . 118(3) ?
H46a C46 H46c . . . 106(3) ?
H46b C46 H46c . . . 102(3) ?

loop_
_geom_bond_atom_site_label_1
_geom_bond_atom_site_label_2
_geom_bond_site_symmetry_1
_geom_bond_site_symmetry_2
_geom_bond_distance
_geom_bond_publ_flag
Cu P . . 2.1874(6) ?
Cu N12 . . 2.0440(16) ?
Cu N22 . . 2.006(2) ?
P C111 . . 1.856(2) ?
P C121 . . 1.856(2) ?
P C131 . . 1.848(2) ?
C111 C112 . . 1.537(3) ?
C111 C116 . . 1.537(3) ?
C111 H111 . . .96(2) ?
C112 C113 . . 1.523(3) ?
C112 H112a . . .98(2) ?
C112 H112b . . .94(2) ?
C113 C114 . . 1.521(4) ?
C113 H113a . . .99(3) ?
C113 H113b . . .94(2) ?
C114 C115 . . 1.528(4) ?
C114 H114a . . .93(3) ?
C114 H114b . . 1.01(3) ?
C115 C116 . . 1.531(3) ?
C115 H115a . . .96(2) ?
C115 H115b . . .99(2) ?
C116 H116a . . .98(2) ?
C116 H116b . . .97(2) ?
C121 C122 . . 1.531(3) ?
C121 C126 . . 1.535(3) ?
C121 H121 . . .87(2) ?
C122 C123 . . 1.526(3) ?
C122 H126a . . .98(2) ?
C122 H126b . . .90(3) ?
C123 C124 . . 1.517(4) ?
C123 H125a . . .94(2) ?
C123 H125b . . 1.01(3) ?
C124 C125 . . 1.521(3) ?
C124 H124a . . .91(3) ?
C124 H124b . . .98(3) ?
C125 C126 . . 1.530(3) ?
C125 H123a . . .94(2) ?
C125 H123b . . 1.03(3) ?
C126 H122a . . .98(2) ?
C126 H122b . . 1.00(3) ?
C131 C132 . . 1.543(3) ?
C131 C136 . . 1.527(3) ?
C131 H131 . . .89(3) ?
C132 C133 . . 1.526(3) ?
C132 H132a . . .99(2) ?
C132 H132b . . .96(3) ?
C133 C134 . . 1.515(4) ?
C133 H133a . . .99(2) ?
C133 H133b . . .99(3) ?
C134 C135 . . 1.519(4) ?
C134 H134a . . 1.00(3) ?
C134 H134b . . .91(3) ?
C135 C136 . . 1.528(3) ?
C135 H135a . . 1.01(3) ?
C135 H135b . . 1.01(3) ?
C136 H136a . . 1.01(3) ?
C136 H136b . . .99(2) ?
B N11 . . 1.550(3) ?
B N21 . . 1.533(3) ?
B N31 . . 1.539(3) ?
B N41 . . 1.526(3) ?
N11 N12 . . 1.370(2) ?
N11 C15 . . 1.343(3) ?
N12 C13 . . 1.344(3) ?
C13 C14 . . 1.398(3) ?
C13 C16 . . 1.490(3) ?
C14 C15 . . 1.374(3) ?
C14 H14 . . .91(3) ?
C15 H15 . . .93(3) ?
C16 H16a . . .94(3) ?
C16 H16b . . .94(3) ?
C16 H16c . . .87(3) ?
N21 N22 . . 1.373(2) ?
N21 C25 . . 1.352(3) ?
N22 C23 . . 1.339(3) ?
C23 C24 . . 1.397(4) ?
C23 C26 . . 1.494(3) ?
C24 C25 . . 1.365(3) ?
C24 H24 . . .91(3) ?
C25 H25 . . .94(2) ?
C26 H26a . . .97(3) ?
C26 H26b . . .94(3) ?
C26 H26c . . .93(3) ?
N31 N32 . . 1.373(2) ?
N31 C35 . . 1.360(3) ?
N32 C33 . . 1.336(3) ?
C33 C34 . . 1.409(3) ?
C33 C36 . . 1.496(3) ?
C34 C35 . . 1.366(3) ?
C34 H34 . . .95(3) ?
C35 H35 . . .98(3) ?
C36 H36a . . .94(2) ?
C36 H36b . . .92(3) ?
C36 H36c . . .97(3) ?
N41 N42 . . 1.376(3) ?
N41 C45 . . 1.343(3) ?
N42 C43 . . 1.333(3) ?
C43 C44 . . 1.387(3) ?
C43 C46 . . 1.500(4) ?
C44 C45 . . 1.371(4) ?
C44 H44 . . .91(2) ?
C45 H45 . . .92(3) ?
C46 H46a . . .93(3) ?
C46 H46b . . .94(3) ?
C46 H46c . . .99(4) ?

loop_
_geom_contact_atom_site_label_1
_geom_contact_atom_site_label_2
_geom_contact_distance
_geom_contact_site_symmetry_1
_geom_contact_site_symmetry_2
_geom_contact_publ_flag
Cu C111 3.354(2) . . ?
Cu C112 3.398(2) . . ?
Cu C113 3.912(2) . '3 766' ?
Cu C121 3.334(2) . . ?
Cu C122 3.665(3) . . ?
Cu C131 3.425(2) . . ?
Cu C132 3.768(2) . . ?
Cu C136 3.797(2) . . ?
Cu B 3.071(2) . . ?
Cu N11 2.9233(16) . . ?
Cu C13 3.159(2) . . ?
Cu C14 4.272(2) . . ?
Cu C15 4.128(2) . . ?
Cu C16 3.595(2) . . ?
Cu N21 2.8914(19) . . ?
Cu C23 3.120(2) . . ?
Cu C24 4.232(3) . . ?
Cu C25 4.099(3) . . ?
Cu C26 3.599(3) . . ?
Cu N31 2.9679(16) . . ?
Cu N32 3.5009(17) . . ?
Cu C33 4.167(2) . . ?
Cu C34 4.205(2) . . ?
Cu C35 3.489(2) . . ?
Cu H111 3.60(2) . . ?
Cu H112a 3.62(2) . . ?
Cu H112b 2.80(2) . . ?
Cu H113a 2.97(2) . '3 766' ?
Cu H121 3.29(2) . . ?
Cu H126b 3.16(3) . . ?
Cu H132b 3.23(2) . . ?
Cu H136a 3.25(3) . . ?
Cu H16b 3.18(3) . . ?
Cu H16c 3.96(3) . . ?
Cu H26c 3.17(3) . . ?
Cu H35 3.71(2) . . ?
P C112 2.812(2) . . ?
P C113 4.173(2) . . ?
P C114 4.761(2) . . ?
P C115 4.259(2) . . ?
P C116 2.920(2) . . ?
P C122 2.809(2) . . ?
P C123 4.198(2) . . ?
P C124 4.734(3) . . ?
P C125 4.247(3) . . ?
P C126 2.894(3) . . ?
P C132 2.763(2) . . ?
P C133 4.165(3) . . ?
P C134 4.654(3) . . ?
P C135 4.189(3) . . ?
P C136 2.798(2) . . ?
P N12 3.7811(18) . . ?
P C13 4.521(2) . . ?
P C16 4.327(2) . . ?
P N22 3.939(2) . . ?
P C23 4.768(3) . . ?
P C26 4.709(3) . . ?
P N31 4.3697(18) . . ?
P N32 4.5503(19) . . ?
P C33 4.648(2) . . ?
P C34 4.591(2) . . ?
P C35 4.411(2) . . ?
P H111 2.26(2) . . ?
P H112a 3.07(2) . . ?
P H112b 2.84(2) . . ?
P H113b 4.32(2) . . ?
P H116a 3.07(2) . . ?
P H116b 3.14(2) . . ?
P H121 2.21(2) . . ?
P H122a 3.04(2) . . ?
P H122b 3.07(3) . . ?
P H126a 3.00(3) . . ?
P H126b 2.90(2) . . ?
P H131 2.26(2) . . ?
P H132a 2.92(2) . . ?
P H132b 2.85(2) . . ?
P H136a 2.90(3) . . ?
P H136b 2.96(2) . . ?
P H16b 3.52(3) . . ?
P H26c 4.06(3) . . ?
C111 C113 2.515(3) . . ?
C111 C114 2.960(3) . . ?
C111 C115 2.525(3) . . ?
C111 C121 2.961(3) . . ?
C111 C122 3.382(3) . . ?
C111 C126 3.521(3) . . ?
C111 C131 2.999(3) . . ?
C111 C132 4.346(3) . . ?
C111 C136 3.475(3) . . ?
C111 C16 4.057(3) . . ?
C111 H112a 2.09(2) . . ?
C111 H112b 2.06(2) . . ?
C111 H113a 3.38(2) . . ?
C111 H113b 2.68(2) . . ?
C111 H114a 3.34(2) . . ?
C111 H114b 3.87(3) . . ?
C111 H115a 3.33(2) . . ?
C111 H115b 2.74(2) . . ?
C111 H116a 2.09(3) . . ?
C111 H116b 2.07(2) . . ?
C111 H121 3.67(2) . . ?
C111 H122a 3.81(2) . . ?
C111 H122b 3.12(3) . . ?
C111 H125b 3.98(3) . '3 666' ?
C111 H126a 2.99(2) . . ?
C111 H126b 3.60(2) . . ?
C111 H131 3.03(2) . . ?
C111 H136a 3.75(3) . . ?
C111 H136b 3.06(3) . . ?
C111 H16b 3.14(3) . . ?
C112 C112 4.204(3) . '3 766' ?
C112 C113 4.260(4) . '3 766' ?
C112 C114 2.514(3) . . ?
C112 C115 2.936(4) . . ?
C112 C116 2.507(4) . . ?
C112 C121 4.267(3) . . ?
C112 C131 3.870(3) . . ?
C112 C136 3.785(3) . . ?
C112 C13 4.167(3) . '3 766' ?
C112 C16 3.807(3) . . ?
C112 C16 3.878(4) . '3 766' ?
C112 H111 2.03(2) . . ?
C112 H112b 3.50(2) . '3 766' ?
C112 H113a 3.65(3) . '3 766' ?
C112 H113a 2.10(2) . . ?
C112 H113b 2.01(2) . . ?
C112 H114a 2.76(2) . . ?
C112 H114b 3.41(3) . . ?
C112 H115a 3.80(2) . . ?
C112 H115b 3.32(3) . . ?
C112 H116a 3.36(3) . . ?
C112 H116b 2.71(2) . . ?
C112 H136a 3.78(3) . . ?
C112 H136b 3.16(3) . . ?
C112 H16b 3.07(3) . . ?
C112 H16c 3.13(3) . '3 766' ?
C112 H16c 3.71(3) . . ?
C112 H26c 3.76(3) . . ?
C113 C115 2.518(4) . . ?
C113 C116 2.944(3) . . ?
C113 N11 4.114(3) . '3 766' ?
C113 N12 3.591(3) . '3 766' ?
C113 C13 3.670(3) . '3 766' ?
C113 C14 4.251(3) . '3 766' ?
C113 C16 4.153(3) . . ?
C113 C16 3.882(4) . '3 766' ?
C113 N21 4.296(3) . '3 766' ?
C113 N22 3.696(3) . '3 766' ?
C113 C23 3.848(3) . '3 766' ?
C113 C26 4.008(3) . '3 766' ?
C113 H111 2.64(2) . . ?
C113 H112a 2.06(2) . . ?
C113 H112b 3.42(2) . '3 766' ?
C113 H112b 2.06(2) . . ?
C113 H114a 2.04(2) . . ?
C113 H114b 2.13(3) . . ?
C113 H115a 3.37(2) . . ?
C113 H115b 2.78(3) . . ?
C113 H116a 3.82(2) . . ?
C113 H116b 3.28(2) . . ?
C113 H124a 3.80(3) . '3 666' ?
C113 H16b 3.53(3) . . ?
C113 H16c 3.39(3) . '3 766' ?
C113 H16c 3.86(3) . . ?
C113 H26b 3.90(3) . '3 766' ?
C113 H26c 3.67(3) . '3 766' ?
C114 C116 2.536(3) . . ?
C114 C134 4.197(4) . 4 ?
C114 N11 3.892(3) . '3 766' ?
C114 N12 3.857(3) . '3 766' ?
C114 C13 3.861(4) . '3 766' ?
C114 C14 3.924(4) . '3 766' ?
C114 C15 3.938(3) . '3 766' ?
C114 N21 4.215(3) . '3 766' ?
C114 N22 4.098(3) . '3 766' ?
C114 C23 4.046(3) . 4 ?
C114 C23 4.273(3) . '3 766' ?
C114 C24 3.864(3) . 4 ?
C114 C26 4.293(4) . 4 ?
C114 H111 3.19(2) . . ?
C114 H112a 2.71(2) . . ?
C114 H112b 3.33(2) . . ?
C114 H113a 2.08(3) . . ?
C114 H113b 2.04(2) . . ?
C114 H115a 2.10(2) . . ?
C114 H115b 2.09(2) . . ?
C114 H116a 3.35(2) . . ?
C114 H116b 2.76(2) . . ?
C114 H134a 3.24(3) . 4 ?
C114 H24 3.81(3) . 4 ?
C114 H26a 3.65(3) . 4 ?
C115 C132 4.290(4) . 4 ?
C115 C133 4.206(4) . 4 ?
C115 C134 4.038(4) . 4 ?
C115 N21 4.148(3) . 4 ?
C115 N22 4.100(3) . 4 ?
C115 C23 3.919(3) . 4 ?
C115 C24 3.858(3) . 4 ?
C115 C25 4.012(3) . 4 ?
C115 N32 3.541(3) . 4 ?
C115 C33 4.250(4) . 4 ?
C115 C36 4.034(4) . 4 ?
C115 H111 2.66(2) . . ?
C115 H112a 3.25(2) . . ?
C115 H112b 3.80(2) . . ?
C115 H113a 3.37(3) . . ?
C115 H113b 2.74(2) . . ?
C115 H114a 2.04(3) . . ?
C115 H114b 2.08(3) . . ?
C115 H116a 2.05(2) . . ?
C115 H116b 2.06(2) . . ?
C115 H122b 4.01(2) . . ?
C115 H125b 3.65(2) . '3 666' ?
C115 H132b 3.52(3) . 4 ?
C115 H133a 3.83(3) . 4 ?
C115 H134a 3.18(3) . 4 ?
C115 H26a 4.01(2) . 4 ?
C115 H36b 3.21(3) . 4 ?
C116 C121 3.733(3) . . ?
C116 C122 4.361(3) . . ?
C116 C126 3.662(3) . . ?
C116 C131 3.278(3) . . ?
C116 C136 3.644(4) . . ?
C116 N21 4.083(3) . 4 ?
C116 C24 4.023(3) . 4 ?
C116 C25 3.759(3) . 4 ?
C116 N32 3.405(3) . 4 ?
C116 C33 4.190(4) . 4 ?
C116 C36 4.073(4) . 4 ?
C116 H111 2.04(2) . . ?
C116 H112a 2.71(2) . . ?
C116 H112b 3.32(2) . . ?
C116 H113a 3.85(2) . . ?
C116 H113b 3.25(2) . . ?
C116 H114a 2.79(2) . . ?
C116 H114b 3.39(3) . . ?
C116 H115a 2.03(2) . . ?
C116 H115b 2.06(2) . . ?
C116 H122a 3.75(2) . . ?
C116 H122b 3.03(2) . . ?
C116 H125b 3.99(2) . '3 666' ?
C116 H126a 3.87(2) . . ?
C116 H131 2.91(2) . . ?
C116 H136b 3.08(3) . . ?
C116 H25 3.81(2) . 4 ?
C116 H36b 3.39(4) . 4 ?
C121 C123 2.539(3) . . ?
C121 C124 2.958(4) . . ?
C121 C125 2.526(3) . . ?
C121 C131 2.911(3) . . ?
C121 C132 3.236(3) . . ?
C121 C136 4.301(3) . . ?
C121 N12 4.289(3) . . ?
C121 N31 4.398(3) . . ?
C121 C33 4.231(3) . . ?
C121 C34 3.755(3) . . ?
C121 C35 3.888(3) . . ?
C121 H111 2.82(2) . . ?
C121 H116a 3.41(2) . . ?
C121 H122a 2.09(2) . . ?
C121 H122b 2.06(3) . . ?
C121 H123a 2.73(2) . . ?
C121 H123b 3.41(3) . . ?
C121 H124a 3.77(3) . . ?
C121 H124b 3.30(3) . . ?
C121 H125a 2.80(2) . . ?
C121 H125b 3.41(2) . . ?
C121 H126a 2.05(2) . . ?
C121 H126b 2.03(2) . . ?
C121 H131 2.97(2) . . ?
C121 H132a 2.78(2) . . ?
C121 H132b 3.48(3) . . ?
C121 H16b 3.93(3) . . ?
C121 H34 3.78(2) . . ?
C122 C123 4.319(4) . '3 666' ?
C122 C124 2.511(4) . . ?
C122 C124 4.019(4) . '3 666' ?
C122 C125 2.932(3) . . ?
C122 C126 2.516(3) . . ?
C122 C131 4.302(3) . . ?
C122 N12 3.851(3) . . ?
C122 C13 4.046(3) . . ?
C122 C16 3.777(3) . . ?
C122 C34 3.951(3) . . ?
C122 C35 3.758(4) . . ?
C122 C36 4.360(3) . '2 655' ?
C122 H111 2.82(2) . . ?
C122 H121 1.96(2) . . ?
C122 H122a 3.37(2) . . ?
C122 H122b 2.71(3) . . ?
C122 H123a 3.26(2) . . ?
C122 H123b 3.88(3) . . ?
C122 H124a 3.28(3) . . ?
C122 H124b 3.16(2) . '3 666' ?
C122 H124b 2.75(3) . . ?
C122 H125a 2.07(2) . . ?
C122 H125b 3.84(2) . '3 666' ?
C122 H125b 2.11(2) . . ?
C122 H126a 3.83(3) . '3 666' ?
C122 H16a 3.74(3) . . ?
C122 H16b 3.13(3) . . ?
C122 H34 3.89(2) . . ?
C122 H35 3.57(3) . . ?
C122 H36b 4.03(3) . '2 655' ?
C123 C125 2.505(4) . . ?
C123 C126 2.946(3) . . ?
C123 C133 4.298(4) . '2 655' ?
C123 C34 3.968(4) . . ?
C123 C35 4.043(4) . . ?
C123 C36 4.088(4) . '2 655' ?
C123 H111 3.88(2) . '3 666' ?
C123 H115b 3.49(2) . '3 666' ?
C123 H121 2.68(2) . . ?
C123 H122a 3.83(2) . . ?
C123 H122b 3.26(2) . . ?
C123 H123a 2.73(2) . . ?
C123 H123b 3.42(3) . . ?
C123 H124a 2.00(3) . . ?
C123 H124b 2.08(3) . . ?
C123 H124b 3.64(2) . '3 666' ?
C123 H126a 3.39(3) . '3 666' ?
C123 H126a 2.03(2) . . ?
C123 H126b 1.99(3) . . ?
C123 H133a 3.34(2) . '2 655' ?
C123 H34 3.56(3) . . ?
C123 H35 3.78(3) . . ?
C123 H36b 3.47(3) . '2 655' ?
C124 C126 2.515(3) . . ?
C124 C16 3.747(4) . '3 666' ?
C124 C26 4.192(3) . '1 455' ?
C124 H111 3.61(2) . '3 666' ?
C124 H113b 3.72(2) . '3 666' ?
C124 H115b 3.91(2) . '3 666' ?
C124 H121 3.21(2) . . ?
C124 H122a 3.35(2) . . ?
C124 H122b 2.72(2) . . ?
C124 H123a 2.05(3) . . ?
C124 H123b 2.15(3) . . ?
C124 H125a 2.02(3) . . ?
C124 H125b 2.06(3) . . ?
C124 H126a 3.15(2) . '3 666' ?
C124 H126a 2.68(2) . . ?
C124 H126b 3.27(3) . . ?
C124 H16a 3.14(3) . '3 666' ?
C124 H16b 3.41(3) . '3 666' ?
C124 H26b 3.27(3) . '1 455' ?
C124 H36a 3.71(3) . 4 ?
C125 C15 3.835(3) . '2 645' ?
C125 C16 4.354(4) . '3 666' ?
C125 C26 4.247(3) . '1 455' ?
C125 C36 4.286(4) . 4 ?
C125 N42 4.320(3) . '2 645' ?
C125 C43 4.036(4) . '2 645' ?
C125 C44 4.194(4) . '2 645' ?
C125 C46 4.340(4) . '2 645' ?
C125 H121 2.67(2) . . ?
C125 H122a 2.07(2) . . ?
C125 H122b 2.08(2) . . ?
C125 H124a 2.03(3) . . ?
C125 H124b 2.05(2) . . ?
C125 H125a 2.73(2) . . ?
C125 H125b 3.36(3) . . ?
C125 H126a 3.23(2) . . ?
C125 H126b 3.73(3) . . ?
C125 H132a 3.90(2) . . ?
C125 H15 3.07(2) . '2 645' ?
C125 H16a 3.55(3) . '3 666' ?
C125 H26b 3.35(3) . '1 455' ?
C125 H36a 3.45(3) . 4 ?
C126 C131 3.272(3) . . ?
C126 C132 3.636(4) . . ?
C126 C36 3.968(4) . 4 ?
C126 H111 3.40(2) . . ?
C126 H116a 2.98(2) . . ?
C126 H121 1.99(2) . . ?
C126 H123a 2.04(2) . . ?
C126 H123b 2.10(3) . . ?
C126 H124a 3.30(3) . . ?
C126 H124b 2.72(3) . . ?
C126 H125a 3.31(2) . . ?
C126 H125b 3.85(2) . . ?
C126 H126a 2.69(2) . . ?
C126 H126b 3.30(3) . . ?
C126 H131 2.90(2) . . ?
C126 H132a 3.06(2) . . ?
C126 H15 4.03(2) . '2 645' ?
C126 H36a 3.37(3) . 4 ?
C126 H36b 3.86(3) . 4 ?
C131 C133 2.543(3) . . ?
C131 C134 2.963(4) . . ?
C131 C135 2.533(3) . . ?
C131 H111 3.69(2) . . ?
C131 H112a 3.68(2) . . ?
C131 H116a 3.28(2) . . ?
C131 H116b 3.01(2) . . ?
C131 H121 3.01(2) . . ?
C131 H122a 2.82(2) . . ?
C131 H122b 3.57(3) . . ?
C131 H132a 2.12(2) . . ?
C131 H132b 2.06(2) . . ?
C131 H133a 3.38(2) . . ?
C131 H133b 2.78(2) . . ?
C131 H134a 3.31(3) . . ?
C131 H134b 3.80(3) . . ?
C131 H135a 3.39(3) . . ?
C131 H135b 2.73(2) . . ?
C131 H136a 2.09(3) . . ?
C131 H136b 2.11(2) . . ?
C132 C134 2.522(4) . . ?
C132 C135 2.946(3) . . ?
C132 C136 2.516(3) . . ?
C132 N32 3.938(3) . . ?
C132 C33 3.763(3) . . ?
C132 C34 4.406(3) . . ?
C132 C36 3.690(3) . . ?
C132 H115a 3.67(3) . '4 554' ?
C132 H115b 3.94(3) . '4 554' ?
C132 H121 2.90(2) . . ?
C132 H122a 3.07(3) . . ?
C132 H131 2.03(2) . . ?
C132 H133a 2.06(2) . . ?
C132 H133b 2.07(2) . . ?
C132 H134a 2.78(3) . . ?
C132 H134b 3.32(3) . . ?
C132 H135a 3.86(2) . . ?
C132 H135b 3.27(2) . . ?
C132 H136a 2.75(2) . . ?
C132 H136b 3.39(2) . . ?
C132 H35 3.95(3) . '2 645' ?
C132 H36b 3.45(3) . . ?
C132 H36c 3.35(2) . . ?
C133 C135 2.507(4) . . ?
C133 C136 2.932(3) . . ?
C133 C34 3.897(4) . '2 645' ?
C133 C35 3.835(4) . '2 645' ?
C133 C36 4.162(4) . . ?
C133 C43 4.361(3) . 4 ?
C133 C44 3.892(4) . 4 ?
C133 H115a 3.88(2) . '4 554' ?
C133 H115b 3.63(3) . '4 554' ?
C133 H122a 3.96(3) . . ?
C133 H125a 3.57(2) . '2 645' ?
C133 H131 2.77(2) . . ?
C133 H132a 2.09(2) . . ?
C133 H132b 2.05(2) . . ?
C133 H134a 2.10(3) . . ?
C133 H134b 2.04(3) . . ?
C133 H135a 3.39(2) . . ?
C133 H135b 2.73(2) . . ?
C133 H136a 3.29(2) . . ?
C133 H136b 3.87(2) . . ?
C133 H34 3.46(3) . '2 645' ?
C133 H35 3.35(2) . '2 645' ?
C133 H36b 3.69(3) . . ?
C133 H36c 3.79(2) . . ?
C133 H44 3.55(3) . 4 ?
C134 C136 2.508(4) . . ?
C134 C24 3.867(4) . '2 745' ?
C134 C25 3.867(4) . '2 745' ?
C134 C43 4.203(4) . 4 ?
C134 C44 4.229(5) . 4 ?
C134 C46 4.032(4) . 4 ?
C134 H114b 3.41(3) . '4 554' ?
C134 H115a 3.79(2) . '4 554' ?
C134 H115b 3.64(2) . '4 554' ?
C134 H131 3.30(2) . . ?
C134 H132a 3.38(2) . . ?
C134 H132b 2.75(2) . . ?
C134 H133a 2.10(2) . . ?
C134 H133b 2.06(2) . . ?
C134 H135a 2.10(2) . . ?
C134 H135b 2.08(2) . . ?
C134 H136a 2.74(3) . . ?
C134 H136b 3.38(2) . . ?
C134 H24 3.64(3) . '2 745' ?
C134 H25 3.65(2) . '2 745' ?
C134 H46c 3.29(3) . 4 ?
C135 C135 4.263(3) . '3 756' ?
C135 C25 4.414(4) . 4 ?
C135 C25 4.196(4) . '2 745' ?
C135 N42 4.212(4) . 4 ?
C135 N42 4.068(4) . '2 745' ?
C135 C43 4.419(4) . '2 745' ?
C135 C43 3.819(4) . 4 ?
C135 C44 4.055(4) . 4 ?
C135 C46 3.919(4) . 4 ?
C135 C46 3.948(4) . '2 745' ?
C135 H116b 4.00(2) . . ?
C135 H131 2.74(2) . . ?
C135 H132a 3.85(2) . . ?
C135 H132b 3.29(2) . . ?
C135 H133a 3.38(2) . . ?
C135 H133b 2.74(2) . . ?
C135 H134a 2.04(3) . . ?
C135 H134b 2.02(3) . . ?
C135 H135a 3.57(2) . '3 756' ?
C135 H135b 3.99(2) . '3 756' ?
C135 H136a 2.10(3) . . ?
C135 H136b 2.11(3) . . ?
C135 H25 3.65(2) . '2 745' ?
C135 H25 3.53(2) . 4 ?
C135 H26a 3.81(3) . . ?
C135 H46b 3.55(3) . '2 745' ?
C135 H46c 3.20(3) . 4 ?
C135 H46c 3.47(3) . '2 745' ?
C136 C26 3.750(4) . . ?
C136 C46 3.917(4) . '2 745' ?
C136 H112a 3.23(2) . . ?
C136 H116a 3.96(3) . . ?
C136 H116b 3.04(2) . . ?
C136 H131 2.01(2) . . ?
C136 H132a 3.39(2) . . ?
C136 H132b 2.73(2) . . ?
C136 H133a 3.83(2) . . ?
C136 H133b 3.30(2) . . ?
C136 H134a 2.71(3) . . ?
C136 H134b 3.30(3) . . ?
C136 H135a 2.09(3) . . ?
C136 H135b 2.07(2) . . ?
C136 H25 3.74(2) . 4 ?
C136 H26a 3.34(3) . . ?
C136 H26c 3.25(3) . . ?
C136 H46b 3.26(3) . '2 745' ?
C136 H46c 3.58(3) . '2 745' ?
B N12 2.513(3) . . ?
B C13 3.638(3) . . ?
B C14 3.728(3) . . ?
B C15 2.636(3) . . ?
B N22 2.519(3) . . ?
B C23 3.632(3) . . ?
B C24 3.709(3) . . ?
B C25 2.620(3) . . ?
B N32 2.538(3) . . ?
B C33 3.625(3) . . ?
B C34 3.708(3) . . ?
B C35 2.606(3) . . ?
B N42 2.532(3) . . ?
B C43 3.612(3) . . ?
B C44 3.689(3) . . ?
B C45 2.582(3) . . ?
B H114b 4.03(3) . '3 766' ?
B H15 2.86(2) . . ?
B H25 2.86(3) . . ?
B H35 2.82(3) . . ?
B H45 2.81(2) . . ?
N11 C13 2.175(3) . . ?
N11 C14 2.201(3) . . ?
N11 C16 3.599(3) . . ?
N11 N21 2.529(2) . . ?
N11 N22 3.037(2) . . ?
N11 C23 4.220(3) . . ?
N11 C25 3.657(3) . . ?
N11 N31 2.473(2) . . ?
N11 N32 3.748(2) . . ?
N11 C34 4.260(3) . . ?
N11 C35 2.935(3) . . ?
N11 N41 2.514(2) . . ?
N11 N42 3.083(3) . . ?
N11 C43 4.218(3) . . ?
N11 C45 3.577(3) . . ?
N11 H113a 3.41(2) . '3 766' ?
N11 H114a 3.54(2) . '3 766' ?
N11 H114b 3.53(3) . '3 766' ?
N11 H126b 3.96(3) . . ?
N11 H14 3.07(3) . . ?
N11 H15 1.98(2) . . ?
N11 H16b 3.90(3) . . ?
N11 H25 3.97(3) . . ?
N11 H35 2.65(3) . . ?
N11 H45 3.84(2) . . ?
N12 C14 2.240(3) . . ?
N12 C15 2.222(3) . . ?
N12 C16 2.463(3) . . ?
N12 N21 3.072(3) . . ?
N12 N22 2.948(2) . . ?
N12 C23 4.166(3) . . ?
N12 C25 4.319(3) . . ?
N12 N31 2.939(2) . . ?
N12 N32 4.101(2) . . ?
N12 C34 4.377(3) . . ?
N12 C35 3.180(2) . . ?
N12 N41 3.789(3) . . ?
N12 H112b 3.59(2) . . ?
N12 H113a 2.71(2) . '3 766' ?
N12 H114a 3.56(3) . '3 766' ?
N12 H114b 3.78(3) . '3 766' ?
N12 H126b 3.02(3) . . ?
N12 H14 3.11(3) . . ?
N12 H15 3.09(3) . . ?
N12 H16a 3.13(3) . . ?
N12 H16b 2.60(3) . . ?
N12 H16c 2.93(3) . . ?
N12 H35 2.88(2) . . ?
N12 H36c 4.00(3) . '2 655' ?
C13 C15 2.212(3) . . ?
C13 N21 4.285(3) . . ?
C13 N22 4.172(3) . . ?
C13 N31 4.112(3) . . ?
C13 C35 4.071(3) . . ?
C13 C36 3.933(4) . '2 655' ?
C13 C46 4.307(3) . '4 565' ?
C13 H112a 3.67(2) . '3 766' ?
C13 H112b 3.78(2) . . ?
C13 H113a 2.94(2) . '3 766' ?
C13 H114a 3.32(3) . '3 766' ?
C13 H126b 3.22(3) . . ?
C13 H14 2.08(3) . . ?
C13 H15 3.13(3) . . ?
C13 H16a 2.03(3) . . ?
C13 H16b 2.06(3) . . ?
C13 H16c 1.97(3) . . ?
C13 H35 3.49(2) . . ?
C13 H36a 3.63(3) . '2 655' ?
C13 H36c 3.30(3) . '2 655' ?
C13 H46a 3.66(4) . '4 565' ?
C14 C16 2.617(3) . . ?
C14 C24 4.091(3) . '2 755' ?
C14 C34 4.362(3) . '2 655' ?
C14 C35 4.400(3) . . ?
C14 C36 3.802(4) . '2 655' ?
C14 N41 4.319(3) . . ?
C14 C46 4.141(4) . '4 565' ?
C14 H113a 3.74(2) . '3 766' ?
C14 H114a 3.17(3) . '3 766' ?
C14 H123a 3.53(2) . '2 655' ?
C14 H15 2.11(3) . . ?
C14 H16a 2.85(3) . . ?
C14 H16b 3.37(3) . . ?
C14 H16c 2.94(3) . . ?
C14 H24 3.28(3) . '2 755' ?
C14 H34 3.71(3) . '2 655' ?
C14 H35 3.68(2) . . ?
C14 H36a 3.68(3) . '2 655' ?
C14 H36c 3.06(3) . '2 655' ?
C14 H46a 3.43(4) . '4 565' ?
C15 C16 3.678(4) . . ?
C15 N21 3.667(3) . . ?
C15 N22 4.271(3) . . ?
C15 C24 4.428(3) . '2 755' ?
C15 C26 4.002(4) . '2 755' ?
C15 N31 3.583(3) . . ?
C15 C35 3.766(3) . . ?
C15 N41 2.979(3) . . ?
C15 N42 3.134(3) . . ?
C15 C43 4.083(3) . . ?
C15 C45 3.906(3) . . ?
C15 H113a 3.96(2) . '3 766' ?
C15 H114a 3.32(2) . '3 766' ?
C15 H114b 3.71(3) . '3 766' ?
C15 H123a 3.03(2) . '2 655' ?
C15 H123b 3.74(2) . '2 655' ?
C15 H14 2.04(3) . . ?
C15 H16c 4.03(3) . . ?
C15 H24 3.77(2) . '2 755' ?
C15 H26a 3.56(3) . '2 755' ?
C15 H26b 3.68(3) . '2 755' ?
C15 H35 3.20(3) . . ?
C15 H36c 3.71(3) . '2 655' ?
C16 C26 4.439(3) . '3 766' ?
C16 C36 3.995(4) . '2 655' ?
C16 C46 3.702(4) . '4 565' ?
C16 H111 3.53(2) . . ?
C16 H112a 3.28(2) . '3 766' ?
C16 H112b 3.11(2) . . ?
C16 H112b 3.92(2) . '3 766' ?
C16 H113a 3.20(3) . '3 766' ?
C16 H113b 3.60(2) . . ?
C16 H114a 4.01(3) . '3 766' ?
C16 H123b 3.90(3) . '3 666' ?
C16 H124a 3.48(3) . '3 666' ?
C16 H124b 3.17(3) . '3 666' ?
C16 H126a 3.57(2) . . ?
C16 H126b 3.18(2) . . ?
C16 H14 2.94(3) . . ?
C16 H26c 3.82(2) . '3 766' ?
C16 H36a 3.38(3) . '2 655' ?
C16 H36c 3.69(2) . '2 655' ?
C16 H46a 3.21(4) . '4 565' ?
C16 H46b 3.45(3) . '4 565' ?
N21 C23 2.177(2) . . ?
N21 C24 2.201(3) . . ?
N21 C26 3.614(3) . . ?
N21 N31 2.517(2) . . ?
N21 N32 2.916(2) . . ?
N21 C33 4.204(3) . . ?
N21 C35 3.794(3) . . ?
N21 N41 2.512(2) . . ?
N21 N42 3.081(2) . . ?
N21 C43 4.269(3) . . ?
N21 C45 3.637(3) . . ?
N21 H113a 3.74(2) . '3 766' ?
N21 H114b 3.46(3) . '3 766' ?
N21 H115a 3.40(2) . '4 554' ?
N21 H116b 3.52(2) . '4 554' ?
N21 H15 3.95(2) . . ?
N21 H24 3.10(3) . . ?
N21 H25 2.01(3) . . ?
N21 H26c 3.90(2) . . ?
N21 H45 3.94(2) . . ?
N22 C24 2.234(3) . . ?
N22 C25 2.224(3) . . ?
N22 C26 2.482(3) . . ?
N22 N31 3.063(2) . . ?
N22 N32 3.326(2) . . ?
N22 C35 4.189(3) . . ?
N22 N41 3.799(2) . . ?
N22 H113a 3.05(2) . '3 766' ?
N22 H113b 3.57(2) . '3 766' ?
N22 H114b 3.57(3) . '3 766' ?
N22 H115a 3.22(2) . '4 554' ?
N22 H132b 3.72(2) . . ?
N22 H136a 3.53(3) . . ?
N22 H24 3.10(3) . . ?
N22 H25 3.11(3) . . ?
N22 H26a 3.01(3) . . ?
N22 H26b 3.16(2) . . ?
N22 H26c 2.60(2) . . ?
C23 C25 2.208(3) . . ?
C23 N31 4.265(3) . . ?
C23 N32 4.278(3) . . ?
C23 H113a 3.48(2) . '3 766' ?
C23 H113b 3.41(2) . '3 766' ?
C23 H114a 3.47(3) . '4 554' ?
C23 H114b 3.70(3) . '3 766' ?
C23 H115a 3.19(2) . '4 554' ?
C23 H116b 4.00(2) . '4 554' ?
C23 H136a 3.48(3) . . ?
C23 H24 2.05(3) . . ?
C23 H25 3.13(2) . . ?
C23 H26a 2.06(3) . . ?
C23 H26b 2.05(2) . . ?
C23 H26c 2.04(3) . . ?
C24 C26 2.602(4) . . ?
C24 N41 4.304(3) . . ?
C24 N42 4.407(3) . . ?
C24 H114a 3.13(3) . '4 554' ?
C24 H114b 3.71(3) . '3 766' ?
C24 H115a 3.36(2) . '4 554' ?
C24 H116b 3.31(2) . '4 554' ?
C24 H134a 3.74(3) . '2 755' ?
C24 H134b 3.12(3) . '2 755' ?
C24 H14 3.59(3) . '2 745' ?
C24 H25 2.10(2) . . ?
C24 H26a 3.01(3) . . ?
C24 H26b 2.84(2) . . ?
C24 H26c 3.33(3) . . ?
C24 H46c 3.84(4) . '3 765' ?
C25 C26 3.670(3) . . ?
C25 N31 3.657(3) . . ?
C25 N32 3.777(3) . . ?
C25 N41 2.969(3) . . ?
C25 N42 3.108(3) . . ?
C25 C43 4.161(3) . . ?
C25 C45 4.007(3) . . ?
C25 H114a 3.86(3) . '4 554' ?
C25 H114b 3.56(3) . '3 766' ?
C25 H115a 3.49(2) . '4 554' ?
C25 H116a 3.97(2) . '4 554' ?
C25 H116b 2.97(2) . '4 554' ?
C25 H134a 3.64(3) . '2 755' ?
C25 H134b 3.31(3) . '2 755' ?
C25 H135a 3.56(3) . '2 755' ?
C25 H135b 3.75(2) . '4 554' ?
C25 H136b 3.80(3) . '4 554' ?
C25 H24 2.08(3) . . ?
C25 H26b 4.03(2) . . ?
C25 H46c 3.96(4) . '3 765' ?
C26 N42 3.937(3) . '2 745' ?
C26 C43 4.303(3) . '2 745' ?
C26 C46 3.934(4) . '2 745' ?
C26 H113a 3.75(2) . '3 766' ?
C26 H113b 3.34(2) . '3 766' ?
C26 H114a 3.77(2) . '4 554' ?
C26 H114b 4.03(3) . '4 554' ?
C26 H115a 3.82(2) . '4 554' ?
C26 H123a 3.99(2) . '1 655' ?
C26 H123b 3.93(2) . '1 655' ?
C26 H124a 3.43(3) . '1 655' ?
C26 H136a 2.77(3) . . ?
C26 H136b 3.87(3) . . ?
C26 H15 3.47(3) . '2 745' ?
C26 H16c 3.85(3) . '3 766' ?
C26 H24 2.85(3) . . ?
C26 H46b 3.07(3) . '2 745' ?
N31 C33 2.159(3) . . ?
N31 C34 2.211(3) . . ?
N31 C36 3.591(3) . . ?
N31 N41 2.510(3) . . ?
N31 N42 3.812(3) . . ?
N31 C44 4.257(3) . . ?
N31 C45 2.909(3) . . ?
N31 H115a 3.93(2) . '4 554' ?
N31 H116a 3.89(2) . '4 554' ?
N31 H121 3.80(2) . . ?
N31 H126b 3.89(3) . . ?
N31 H132b 3.85(2) . . ?
N31 H15 3.89(2) . . ?
N31 H25 3.96(3) . . ?
N31 H34 3.13(3) . . ?
N31 H35 2.03(3) . . ?
N31 H36b 3.84(3) . . ?
N31 H44 3.73(2) . '3 665' ?
N31 H45 2.62(2) . . ?
N32 C34 2.263(3) . . ?
N32 C35 2.240(3) . . ?
N32 C36 2.459(3) . . ?
N32 N41 3.275(3) . . ?
N32 C45 3.417(3) . . ?
N32 H115a 2.93(2) . '4 554' ?
N32 H115b 3.70(2) . '4 554' ?
N32 H116a 2.73(3) . '4 554' ?
N32 H116b 3.53(3) . '4 554' ?
N32 H121 3.90(3) . . ?
N32 H122b 3.78(2) . '4 554' ?
N32 H132a 3.83(2) . . ?
N32 H132b 3.13(2) . . ?
N32 H34 3.17(3) . . ?
N32 H35 3.15(3) . . ?
N32 H36a 2.98(3) . . ?
N32 H36b 2.54(3) . . ?
N32 H36c 3.14(3) . . ?
N32 H44 3.80(2) . '3 665' ?
N32 H45 2.98(3) . . ?
C33 C35 2.201(3) . . ?
C33 N41 4.280(3) . . ?
C33 C44 4.104(3) . '3 665' ?
C33 C45 4.134(4) . . ?
C33 H115a 3.75(2) . '4 554' ?
C33 H116a 3.38(3) . '4 554' ?
C33 H121 3.39(2) . . ?
C33 H122b 3.70(3) . '4 554' ?
C33 H132a 3.34(2) . . ?
C33 H132b 3.20(2) . . ?
C33 H34 2.12(3) . . ?
C33 H35 3.17(3) . . ?
C33 H36a 2.01(3) . . ?
C33 H36b 2.02(3) . . ?
C33 H36c 2.04(3) . . ?
C33 H44 3.31(2) . '3 665' ?
C33 H45 3.45(3) . . ?
C33 H46a 4.00(3) . '3 665' ?
C34 C36 2.619(4) . . ?
C34 N41 4.369(3) . . ?
C34 C44 3.735(3) . '3 665' ?
C34 C45 4.194(4) . . ?
C34 H121 2.96(2) . . ?
C34 H125a 3.23(3) . . ?
C34 H126b 3.62(2) . . ?
C34 H132a 3.81(2) . . ?
C34 H132b 3.99(2) . . ?
C34 H133a 3.54(2) . '2 655' ?
C34 H133b 3.27(2) . '2 655' ?
C34 H14 3.78(3) . '2 645' ?
C34 H35 2.14(3) . . ?
C34 H36a 2.94(3) . . ?
C34 H36b 3.33(3) . . ?
C34 H36c 2.82(3) . . ?
C34 H44 2.87(3) . '3 665' ?
C34 H45 3.48(3) . . ?
C34 H46a 3.69(3) . '3 665' ?
C35 C36 3.669(3) . . ?
C35 N41 3.365(3) . . ?
C35 C44 4.085(3) . '3 665' ?
C35 C45 3.463(4) . . ?
C35 H121 3.27(2) . . ?
C35 H125a 3.46(3) . . ?
C35 H126b 3.15(2) . . ?
C35 H133a 3.44(2) . '2 655' ?
C35 H133b 3.25(2) . '2 655' ?
C35 H34 2.08(3) . . ?
C35 H36a 4.04(3) . . ?
C35 H36c 4.01(3) . . ?
C35 H44 3.18(2) . '3 665' ?
C35 H45 2.97(3) . . ?
C36 H115a 3.81(2) . '4 554' ?
C36 H115b 3.57(2) . '4 554' ?
C36 H116a 3.27(3) . '4 554' ?
C36 H122b 3.10(3) . '4 554' ?
C36 H123b 3.89(2) . '4 554' ?
C36 H124b 3.76(2) . '4 554' ?
C36 H125b 3.28(3) . '2 645' ?
C36 H126b 3.89(2) . '2 645' ?
C36 H132a 3.23(2) . . ?
C36 H132b 3.30(2) . . ?
C36 H133a 3.56(2) . . ?
C36 H14 3.71(3) . '2 645' ?
C36 H16a 3.29(3) . '2 645' ?
C36 H34 2.95(3) . . ?
C36 H44 4.02(3) . '3 665' ?
C36 H46a 3.84(3) . '3 665' ?
N41 C43 2.152(3) . . ?
N41 C44 2.197(3) . . ?
N41 C46 3.590(4) . . ?
N41 H123b 3.92(3) . '2 655' ?
N41 H135b 3.63(3) . '4 554' ?
N41 H15 2.69(3) . . ?
N41 H25 2.70(2) . . ?
N41 H35 3.50(3) . . ?
N41 H44 3.07(3) . . ?
N41 H45 1.99(2) . . ?
N41 H46b 3.88(3) . . ?
N42 C44 2.246(3) . . ?
N42 C45 2.231(3) . . ?
N42 C46 2.461(4) . . ?
N42 H123b 3.49(3) . '2 655' ?
N42 H135a 3.13(3) . '2 755' ?
N42 H135b 3.23(2) . '4 554' ?
N42 H15 2.60(3) . . ?
N42 H25 2.60(2) . . ?
N42 H26a 3.21(3) . '2 755' ?
N42 H26b 3.86(2) . '2 755' ?
N42 H44 3.13(2) . . ?
N42 H45 3.10(3) . . ?
N42 H46a 3.15(4) . . ?
N42 H46b 2.58(3) . . ?
N42 H46c 2.93(4) . . ?
C43 C45 2.190(4) . . ?
C43 H123b 3.05(3) . '2 655' ?
C43 H133b 3.60(2) . '4 554' ?
C43 H134b 3.95(3) . '4 554' ?
C43 H135a 3.45(3) . '2 755' ?
C43 H135b 2.88(2) . '4 554' ?
C43 H15 3.36(3) . . ?
C43 H25 3.47(2) . . ?
C43 H26a 3.78(3) . '2 755' ?
C43 H44 2.09(2) . . ?
C43 H45 3.09(3) . . ?
C43 H46a 1.97(4) . . ?
C43 H46b 2.04(3) . . ?
C43 H46c 2.09(4) . . ?
C44 C44 4.394(4) . '3 665' ?
C44 C45 3.809(4) . '3 665' ?
C44 C46 2.596(4) . . ?
C44 H122a 3.98(3) . '2 655' ?
C44 H123b 3.29(3) . '2 655' ?
C44 H131 3.90(2) . '4 554' ?
C44 H133b 2.96(2) . '4 554' ?
C44 H135b 3.16(2) . '4 554' ?
C44 H15 3.86(2) . . ?
C44 H25 4.03(2) . . ?
C44 H34 3.74(3) . '3 665' ?
C44 H45 2.08(3) . . ?
C44 H45 3.00(3) . '3 665' ?
C44 H46a 2.65(4) . . ?
C44 H46b 3.32(3) . . ?
C44 H46c 3.09(4) . . ?
C45 C45 3.671(3) . '3 665' ?
C45 C46 3.660(4) . . ?
C45 H123b 3.83(3) . '2 655' ?
C45 H131 3.74(2) . '4 554' ?
C45 H133b 3.75(2) . '4 554' ?
C45 H135b 3.60(3) . '4 554' ?
C45 H15 3.49(2) . . ?
C45 H25 3.60(2) . . ?
C45 H35 3.68(3) . . ?
C45 H44 3.34(3) . '3 665' ?
C45 H44 2.03(3) . . ?
C45 H45 3.09(2) . '3 665' ?
C45 H46a 3.90(4) . . ?
C46 H123b 3.34(3) . '2 655' ?
C46 H133b 3.93(2) . '4 554' ?
C46 H134b 3.48(3) . '4 554' ?
C46 H135a 3.15(2) . '2 755' ?
C46 H135b 3.22(2) . '4 554' ?
C46 H136a 3.76(2) . '2 755' ?
C46 H136b 3.41(2) . '2 755' ?
C46 H14 3.50(3) . '4 564' ?
C46 H16a 3.28(3) . '4 564' ?
C46 H16c 3.39(3) . '4 564' ?
C46 H24 3.99(3) . '3 765' ?
C46 H26a 3.60(3) . '2 755' ?
C46 H26b 3.82(2) . '2 755' ?
C46 H26c 3.62(2) . '2 755' ?
C46 H34 3.96(2) . '3 665' ?
C46 H36a 4.00(3) . '3 665' ?
C46 H44 2.93(3) . . ?
H111 H112a 2.83(3) . . ?
H111 H112b 2.35(3) . . ?
H111 H113a 3.54(3) . . ?
H111 H113b 2.45(3) . . ?
H111 H115a 3.53(3) . . ?
H111 H115b 2.52(3) . . ?
H111 H116a 2.36(3) . . ?
H111 H116b 2.82(3) . . ?
H111 H121 3.60(3) . . ?
H111 H122b 2.91(3) . . ?
H111 H124a 3.27(3) . '3 666' ?
H111 H124b 3.27(3) . '3 666' ?
H111 H125b 3.17(4) . '3 666' ?
H111 H126a 2.24(3) . . ?
H111 H126b 3.08(3) . . ?
H111 H16b 2.59(4) . . ?
H112a H112b 1.55(3) . . ?
H112a H113a 2.38(3) . . ?
H112a H113b 2.79(3) . . ?
H112a H114a 2.62(3) . . ?
H112a H116a 3.62(4) . . ?
H112a H116b 2.55(3) . . ?
H112a H136a 3.20(3) . . ?
H112a H136b 2.48(3) . . ?
H112a H16c 2.47(4) . '3 766' ?
H112a H26c 3.17(4) . . ?
H112a H46b 3.54(4) . '2 745' ?
H112b H112b 2.94(3) . '3 766' ?
H112b H113a 2.75(4) . '3 766' ?
H112b H113a 2.38(3) . . ?
H112b H113b 2.31(3) . . ?
H112b H113b 3.58(4) . '3 766' ?
H112b H114a 3.61(3) . . ?
H112b H116b 3.56(3) . . ?
H112b H136b 3.62(3) . . ?
H112b H16b 2.49(4) . . ?
H112b H16c 3.19(4) . '3 766' ?
H112b H16c 2.99(4) . . ?
H112b H26c 3.44(4) . . ?
H113a H113b 1.54(3) . . ?
H113a H114a 2.35(4) . . ?
H113a H114b 2.45(4) . . ?
H113a H16b 3.33(4) . '3 766' ?
H113a H16c 2.87(4) . '3 766' ?
H113a H26c 3.32(4) . '3 766' ?
H113b H114a 2.79(3) . . ?
H113b H114b 2.40(4) . . ?
H113b H115a 3.63(3) . . ?
H113b H115b 2.66(4) . . ?
H113b H124a 2.90(4) . '3 666' ?
H113b H16b 3.01(3) . . ?
H113b H16c 3.33(4) . . ?
H113b H26b 3.08(3) . '3 766' ?
H113b H26c 3.07(4) . '3 766' ?
H114a H114b 1.53(4) . . ?
H114a H115a 2.34(4) . . ?
H114a H115b 2.83(4) . . ?
H114a H116b 2.67(3) . . ?
H114a H14 3.37(4) . '3 766' ?
H114a H16c 3.62(4) . '3 766' ?
H114a H24 2.95(4) . 4 ?
H114a H26a 3.24(4) . 4 ?
H114b H115a 2.40(4) . . ?
H114b H115b 2.37(3) . . ?
H114b H134a 2.46(5) . 4 ?
H114b H134b 3.51(5) . 4 ?
H114b H26a 3.23(4) . 4 ?
H115a H115b 1.56(3) . . ?
H115a H116a 2.30(3) . . ?
H115a H116b 2.31(3) . . ?
H115a H132b 2.81(4) . 4 ?
H115a H134a 2.95(4) . 4 ?
H115a H26a 3.43(3) . 4 ?
H115a H36b 3.10(4) . 4 ?
H115b H116a 2.29(3) . . ?
H115b H116b 2.83(3) . . ?
H115b H124a 3.44(3) . '3 666' ?
H115b H125a 3.47(3) . '3 666' ?
H115b H125b 2.72(3) . '3 666' ?
H115b H132b 3.31(4) . 4 ?
H115b H133a 3.09(4) . 4 ?
H115b H134a 2.94(3) . 4 ?
H115b H36b 2.67(4) . 4 ?
H116a H116b 1.58(3) . . ?
H116a H122a 3.04(3) . . ?
H116a H122b 2.26(3) . . ?
H116a H131 2.72(3) . . ?
H116a H136b 3.58(4) . . ?
H116a H36a 3.43(4) . 4 ?
H116a H36b 2.71(4) . 4 ?
H116b H131 2.65(3) . . ?
H116b H136b 2.37(4) . . ?
H116b H24 3.56(3) . 4 ?
H116b H25 2.93(3) . 4 ?
H121 H122a 2.33(3) . . ?
H121 H122b 2.75(4) . . ?
H121 H123a 2.57(3) . . ?
H121 H123b 3.59(4) . . ?
H121 H125a 2.63(3) . . ?
H121 H125b 3.61(3) . . ?
H121 H126a 2.72(3) . . ?
H121 H126b 2.24(3) . . ?
H121 H131 3.20(3) . . ?
H121 H132a 2.30(3) . . ?
H121 H132b 3.04(3) . . ?
H121 H34 3.02(3) . . ?
H121 H35 3.62(3) . . ?
H122a H122b 1.61(3) . . ?
H122a H123a 2.33(3) . . ?
H122a H123b 2.35(4) . . ?
H122a H124b 3.60(4) . . ?
H122a H126a 3.60(3) . . ?
H122a H131 2.32(3) . . ?
H122a H132a 2.52(3) . . ?
H122b H123a 2.84(3) . . ?
H122b H123b 2.41(3) . . ?
H122b H124a 3.55(3) . . ?
H122b H124b 2.55(3) . . ?
H122b H125b 3.49(3) . '3 666' ?
H122b H126a 2.52(3) . . ?
H122b H126b 3.55(4) . . ?
H122b H131 3.09(4) . . ?
H122b H36a 2.62(4) . 4 ?
H122b H36b 2.90(4) . 4 ?
H123a H123b 1.55(4) . . ?
H123a H124a 2.32(4) . . ?
H123a H124b 2.81(4) . . ?
H123a H125a 2.62(3) . . ?
H123a H125b 3.64(3) . . ?
H123a H132a 3.56(4) . . ?
H123a H14 3.40(3) . '2 645' ?
H123a H15 2.36(3) . '2 645' ?
H123a H26b 3.12(4) . '1 455' ?
H123a H34 3.59(4) . . ?
H123b H124a 2.43(4) . . ?
H123b H124b 2.41(3) . . ?
H123b H15 2.86(3) . '2 645' ?
H123b H16a 3.05(4) . '3 666' ?
H123b H26b 3.12(3) . '1 455' ?
H123b H36a 3.00(4) . 4 ?
H123b H44 3.53(4) . '2 645' ?
H123b H46a 3.15(5) . '2 645' ?
H123b H46b 3.35(4) . '2 645' ?
H124a H124b 1.53(3) . . ?
H124a H125a 2.25(4) . . ?
H124a H125b 2.31(4) . . ?
H124a H126a 3.50(4) . . ?
H124a H126a 3.40(3) . '3 666' ?
H124a H16a 3.03(4) . '3 666' ?
H124a H16b 3.10(4) . '3 666' ?
H124a H16c 3.61(4) . '3 666' ?
H124a H26b 2.54(4) . '1 455' ?
H124a H26c 3.58(4) . '1 455' ?
H124b H125a 2.82(4) . . ?
H124b H125b 3.21(3) . '3 666' ?
H124b H125b 2.35(4) . . ?
H124b H126a 2.39(3) . '3 666' ?
H124b H126a 2.55(4) . . ?
H124b H126b 3.27(4) . '3 666' ?
H124b H126b 3.56(4) . . ?
H124b H16a 2.55(4) . '3 666' ?
H124b H16b 2.81(4) . '3 666' ?
H124b H36a 3.03(4) . 4 ?
H125a H125b 1.56(3) . . ?
H125a H126a 2.81(3) . . ?
H125a H126b 2.29(3) . . ?
H125a H133a 2.66(3) . '2 655' ?
H125a H34 2.72(4) . . ?
H125a H35 3.27(4) . . ?
H125a H36b 3.60(4) . '2 655' ?
H125b H126a 2.90(4) . '3 666' ?
H125b H126a 2.34(3) . . ?
H125b H126b 2.36(3) . . ?
H125b H133a 3.13(3) . '2 655' ?
H125b H36a 3.38(4) . '2 655' ?
H125b H36b 2.59(4) . '2 655' ?
H125b H36c 3.44(4) . '2 655' ?
H126a H126a 3.20(4) . '3 666' ?
H126a H126b 1.57(4) . . ?
H126a H16a 3.45(4) . . ?
H126a H16b 2.84(4) . . ?
H126b H16a 3.21(4) . . ?
H126b H16b 2.67(4) . . ?
H126b H35 2.85(4) . . ?
H126b H36c 3.55(4) . '2 655' ?
H131 H132a 2.38(3) . . ?
H131 H132b 2.77(3) . . ?
H131 H133b 2.69(3) . . ?
H131 H135b 2.60(3) . . ?
H131 H136a 2.81(4) . . ?
H131 H136b 2.38(3) . . ?
H132a H132b 1.55(4) . . ?
H132a H133a 2.35(3) . . ?
H132a H133b 2.39(3) . . ?
H132a H35 3.47(3) . '2 645' ?
H132a H36b 3.21(4) . . ?
H132a H36c 2.71(3) . . ?
H132b H133a 2.33(3) . . ?
H132b H133b 2.84(3) . . ?
H132b H134a 2.64(4) . . ?
H132b H134b 3.57(4) . . ?
H132b H136a 2.61(3) . . ?
H132b H136b 3.63(3) . . ?
H132b H36b 2.98(3) . . ?
H132b H36c 3.21(3) . . ?
H133a H133b 1.57(4) . . ?
H133a H134a 2.43(4) . . ?
H133a H134b 2.40(3) . . ?
H133a H34 3.09(4) . '2 645' ?
H133a H35 2.89(4) . '2 645' ?
H133a H36b 3.01(4) . . ?
H133a H36c 3.22(3) . . ?
H133b H134a 2.88(4) . . ?
H133b H134b 2.35(4) . . ?
H133b H135b 2.58(3) . . ?
H133b H34 2.96(3) . '2 645' ?
H133b H35 2.92(3) . '2 645' ?
H133b H44 2.57(4) . 4 ?
H134a H134b 1.51(4) . . ?
H134a H135a 2.33(3) . . ?
H134a H135b 2.86(4) . . ?
H134a H136a 2.56(4) . . ?
H134a H136b 3.59(4) . . ?
H134a H25 3.54(3) . '2 745' ?
H134a H26a 3.32(4) . . ?
H134b H135a 2.36(3) . . ?
H134b H135b 2.37(4) . . ?
H134b H136a 3.56(4) . . ?
H134b H24 2.78(4) . '2 745' ?
H134b H25 3.17(4) . '2 745' ?
H134b H34 3.62(4) . '2 645' ?
H134b H46a 3.52(5) . 4 ?
H134b H46c 2.70(4) . 4 ?
H135a H135a 3.07(3) . '3 756' ?
H135a H135b 3.14(3) . '3 756' ?
H135a H135b 1.65(4) . . ?
H135a H136a 2.38(4) . . ?
H135a H136b 2.38(4) . . ?
H135a H25 2.90(4) . '2 745' ?
H135a H25 3.61(4) . 4 ?
H135a H26a 3.51(4) . . ?
H135a H46b 2.88(4) . '2 745' ?
H135a H46c 2.72(4) . '2 745' ?
H135a H46c 3.24(4) . 4 ?
H135b H136a 2.89(4) . . ?
H135b H136b 2.43(3) . . ?
H135b H25 2.84(3) . 4 ?
H135b H44 3.50(4) . 4 ?
H135b H46c 2.67(4) . 4 ?
H136a H136b 1.55(4) . . ?
H136a H26a 2.39(4) . . ?
H136a H26b 3.55(4) . . ?
H136a H26c 2.34(4) . . ?
H136a H46b 2.95(4) . '2 745' ?
H136b H25 3.22(4) . 4 ?
H136b H26a 3.60(4) . . ?
H136b H26c 3.20(4) . . ?
H136b H46b 2.81(4) . '2 745' ?
H136b H46c 3.02(4) . '2 745' ?
H14 H15 2.53(4) . . ?
H14 H16a 2.98(4) . . ?
H14 H16c 3.14(4) . . ?
H14 H24 2.71(4) . '2 755' ?
H14 H34 3.03(4) . '2 655' ?
H14 H36a 3.54(4) . '2 655' ?
H14 H36c 3.09(4) . '2 655' ?
H14 H46a 2.79(5) . '4 565' ?
H14 H46c 3.45(4) . '4 565' ?
H15 H26a 3.09(4) . '2 755' ?
H15 H26b 3.04(4) . '2 755' ?
H15 H35 3.58(4) . . ?
H16a H16b 1.45(4) . . ?
H16a H16c 1.50(4) . . ?
H16a H36a 2.56(4) . '2 655' ?
H16a H36c 3.16(3) . '2 655' ?
H16a H46a 2.70(5) . '4 565' ?
H16a H46b 3.16(4) . '4 565' ?
H16b H16c 1.46(4) . . ?
H16c H26b 3.62(4) . '3 766' ?
H16c H26c 3.13(4) . '3 766' ?
H16c H46a 3.10(4) . '4 565' ?
H16c H46b 2.97(4) . '4 565' ?
H24 H25 2.56(3) . . ?
H24 H26a 3.16(4) . . ?
H24 H26b 2.85(3) . . ?
H24 H46c 3.26(5) . '3 765' ?
H25 H46c 3.52(5) . '3 765' ?
H26a H26b 1.58(4) . . ?
H26a H26c 1.51(4) . . ?
H26a H46b 2.79(4) . '2 745' ?
H26b H26c 1.47(4) . . ?
H26b H46b 3.07(4) . '2 745' ?
H26c H46b 2.70(4) . '2 745' ?
H34 H35 2.59(4) . . ?
H34 H36a 3.14(4) . . ?
H34 H36c 2.91(4) . . ?
H34 H44 2.97(4) . '3 665' ?
H34 H46a 3.22(4) . '3 665' ?
H35 H36c 3.38(4) . '2 655' ?
H35 H44 3.52(3) . '3 665' ?
H35 H45 3.30(4) . . ?
H36a H36b 1.55(4) . . ?
H36a H36c 1.54(4) . . ?
H36a H44 3.62(4) . '3 665' ?
H36a H46a 3.17(4) . '3 665' ?
H36b H36c 1.52(5) . . ?
H44 H45 2.47(4) . '3 665' ?
H44 H45 2.47(4) . . ?
H44 H46a 2.71(5) . . ?
H44 H46c 3.37(4) . . ?
H45 H45 2.70(3) . '3 665' ?
H46a H46b 1.60(4) . . ?
H46a H46c 1.53(5) . . ?
H46b H46c 1.50(5) . . ?

loop_
_geom_hbond_atom_site_label_D
_geom_hbond_atom_site_label_H
_geom_hbond_atom_site_label_A
_geom_hbond_site_symmetry_D
_geom_hbond_site_symmetry_H
_geom_hbond_site_symmetry_A
_geom_hbond_distance_DH
_geom_hbond_distance_HA
_geom_hbond_distance_DA
_geom_hbond_angle_DHA
_geom_hbond_publ_flag
? ? ? ? ? ? ? ? ? ? ?

loop_
_geom_torsion_atom_site_label_1
_geom_torsion_atom_site_label_2
_geom_torsion_atom_site_label_3
_geom_torsion_atom_site_label_4
_geom_torsion_site_symmetry_1
_geom_torsion_site_symmetry_2
_geom_torsion_site_symmetry_3
_geom_torsion_site_symmetry_4
_geom_torsion
_geom_torsion_publ_flag
N12 Cu P C111 . . . . -70.1(7) ?
N12 Cu P C121 . . . . 47.7(18) ?
N12 Cu P C131 . . . . 165.3(4) ?
N22 Cu P C111 . . . . 114.9(9) ?
N22 Cu P C121 . . . . -127(2) ?
N22 Cu P C131 . . . . -9.7(2) ?
P Cu N12 N11 . . . . -141.0(5) ?
P Cu N12 C13 . . . . 46.8(6) ?
N22 Cu N12 N11 . . . . 35.8(5) ?
N22 Cu N12 C13 . . . . -136.4(6) ?
P Cu N22 N21 . . . . 134.1(16) ?
P Cu N22 C23 . . . . -47.4(17) ?
N12 Cu N22 N21 . . . . -41.8(16) ?
N12 Cu N22 C23 . . . . 136.6(16) ?
Cu P C111 C112 . . . . -28.9(13) ?
Cu P C111 C116 . . . . -157.1(9) ?
Cu P C111 H111 . . . . 85.1(15) ?
C121 P C111 C112 . . . . -149.6(3) ?
C121 P C111 C116 . . . . 82(2) ?
C121 P C111 H111 . . . . -36(2) ?
C131 P C111 C112 . . . . 100(2) ?
C131 P C111 C116 . . . . -28.3(3) ?
C131 P C111 H111 . . . . -146(2) ?
Cu P C121 C122 . . . . -58.9(2) ?
Cu P C121 C126 . . . . 172.79(14) ?
Cu P C121 H121 . . . . 54.6(15) ?
C111 P C121 C122 . . . . 62.5(3) ?
C111 P C121 C126 . . . . -65.8(4) ?
C111 P C121 H121 . . . . 176.0(15) ?
C131 P C121 C122 . . . . 176.16(17) ?
C131 P C121 C126 . . . . 47.9(2) ?
C131 P C121 H121 . . . . -70.3(15) ?
Cu P C131 C132 . . . . -61.9(3) ?
Cu P C131 C136 . . . . 59.8(3) ?
Cu P C131 H131 . . . . 179.4(13) ?
C111 P C131 C132 . . . . 171.66(18) ?
C111 P C131 C136 . . . . -66.6(2) ?
C111 P C131 H131 . . . . 52.9(13) ?
C121 P C131 C132 . . . . 59.7(2) ?
C121 P C131 C136 . . . . -178.61(17) ?
C121 P C131 H131 . . . . -59.1(13) ?
P C111 C112 C113 . . . . 167.9(3) ?
P C111 C112 H112a . . . . -72.3(14) ?
P C111 C112 H112b . . . . 45.4(17) ?
C116 C111 C112 C113 . . . . -59.2(9) ?
C116 C111 C112 H112a . . . . 60.7(16) ?
C116 C111 C112 H112b . . . . 178.4(16) ?
H111 C111 C112 C113 . . . . 56.7(14) ?
H111 C111 C112 H112a . . . . 177(2) ?
H111 C111 C112 H112b . . . . -66(2) ?
P C111 C116 C115 . . . . -173.2(3) ?
P C111 C116 H116a . . . . -54(2) ?
P C111 C116 H116b . . . . 66.7(15) ?
C112 C111 C116 C115 . . . . 58(2) ?
C112 C111 C116 H116a . . . . 176.8(16) ?
C112 C111 C116 H116b . . . . -62.5(18) ?
H111 C111 C116 C115 . . . . -57.9(14) ?
H111 C111 C116 H116a . . . . 61(2) ?
H111 C111 C116 H116b . . . . -178.0(18) ?
C111 C112 C113 C114 . . . . 58(2) ?
C111 C112 C113 H113a . . . . -178.1(15) ?
C111 C112 C113 H113b . . . . -62.6(19) ?
H112a C112 C113 C114 . . . . -63(2) ?
H112a C112 C113 H113a . . . . 61(2) ?
H112a C112 C113 H113b . . . . 176(2) ?
H112b C112 C113 C114 . . . . 179.8(15) ?
H112b C112 C113 H113a . . . . -56(3) ?
H112b C112 C113 H113b . . . . 59(3) ?
C112 C113 C114 C115 . . . . -54(2) ?
C112 C113 C114 H114a . . . . 67.9(19) ?
C112 C113 C114 H114b . . . . -176.3(18) ?
H113a C113 C114 C115 . . . . -178.8(16) ?
H113a C113 C114 H114a . . . . -56(2) ?
H113a C113 C114 H114b . . . . 59(3) ?
H113b C113 C114 C115 . . . . 64.5(18) ?
H113b C113 C114 H114a . . . . -173(2) ?
H113b C113 C114 H114b . . . . -57(2) ?
C113 C114 C115 C116 . . . . 53.2(9) ?
C113 C114 C115 H115a . . . . 174.0(16) ?
C113 C114 C115 H115b . . . . -66.8(17) ?
H114a C114 C115 C116 . . . . -69.6(16) ?
H114a C114 C115 H115a . . . . 51(2) ?
H114a C114 C115 H115b . . . . 170(2) ?
H114b C114 C115 C116 . . . . 178.0(16) ?
H114b C114 C115 H115a . . . . -61(2) ?
H114b C114 C115 H115b . . . . 58(2) ?
C114 C115 C116 C111 . . . . -55(2) ?
C114 C115 C116 H116a . . . . -176.4(14) ?
C114 C115 C116 H116b . . . . 65.5(18) ?
H115a C115 C116 C111 . . . . -179.3(14) ?
H115a C115 C116 H116a . . . . 59(3) ?
H115a C115 C116 H116b . . . . -59(3) ?
H115b C115 C116 C111 . . . . 67(2) ?
H115b C115 C116 H116a . . . . -55(2) ?
H115b C115 C116 H116b . . . . -173(2) ?
P C121 C122 C123 . . . . 173.97(19) ?
P C121 C122 H126a . . . . -69.5(16) ?
P C121 C122 H126b . . . . 54.3(15) ?
C126 C121 C122 C123 . . . . -54.3(7) ?
C126 C121 C122 H126a . . . . 62.3(16) ?
C126 C121 C122 H126b . . . . -174.0(14) ?
H121 C121 C122 C123 . . . . 63.0(16) ?
H121 C121 C122 H126a . . . . 180(2) ?
H121 C121 C122 H126b . . . . -57(2) ?
P C121 C126 C125 . . . . -175.87(19) ?
P C121 C126 H122a . . . . -54(2) ?
P C121 C126 H122b . . . . 64.8(17) ?
C122 C121 C126 C125 . . . . 55.2(18) ?
C122 C121 C126 H122a . . . . 176.7(12) ?
C122 C121 C126 H122b . . . . -64.2(18) ?
H121 C121 C126 C125 . . . . -61.0(18) ?
H121 C121 C126 H122a . . . . 61(2) ?
H121 C121 C126 H122b . . . . 180(2) ?
C121 C122 C123 C124 . . . . 54.7(4) ?
C121 C122 C123 H125a . . . . -66.9(15) ?
C121 C122 C123 H125b . . . . 174.6(15) ?
H126a C122 C123 C124 . . . . -62.7(15) ?
H126a C122 C123 H125a . . . . 176(2) ?
H126a C122 C123 H125b . . . . 57(2) ?
H126b C122 C123 C124 . . . . 176.0(16) ?
H126b C122 C123 H125a . . . . 54(2) ?
H126b C122 C123 H125b . . . . -64(2) ?
C122 C123 C124 C125 . . . . -55.4(18) ?
C122 C123 C124 H124a . . . . -177.1(17) ?
C122 C123 C124 H124b . . . . 64.2(18) ?
H125a C123 C124 C125 . . . . 68.1(19) ?
H125a C123 C124 H124a . . . . -54(2) ?
H125a C123 C124 H124b . . . . -172(2) ?
H125b C123 C124 C125 . . . . -177.2(12) ?
H125b C123 C124 H124a . . . . 61(3) ?
H125b C123 C124 H124b . . . . -58(2) ?
C123 C124 C125 C126 . . . . 56.9(7) ?
C123 C124 C125 H123a . . . . -64.3(18) ?
C123 C124 C125 H123b . . . . 179.6(14) ?
H124a C124 C125 C126 . . . . 177(2) ?
H124a C124 C125 H123a . . . . 56(3) ?
H124a C124 C125 H123b . . . . -60(2) ?
H124b C124 C125 C126 . . . . -64.4(16) ?
H124b C124 C125 H123a . . . . 174(2) ?
H124b C124 C125 H123b . . . . 58(2) ?
C124 C125 C126 C121 . . . . -57.0(5) ?
C124 C125 C126 H122a . . . . -179.4(15) ?
C124 C125 C126 H122b . . . . 61.1(16) ?
H123a C125 C126 C121 . . . . 64.9(17) ?
H123a C125 C126 H122a . . . . -58(2) ?
H123a C125 C126 H122b . . . . -177(2) ?
H123b C125 C126 C121 . . . . 177.4(16) ?
H123b C125 C126 H122a . . . . 55(2) ?
H123b C125 C126 H122b . . . . -64(2) ?
P C131 C132 C133 . . . . 176.2(2) ?
P C131 C132 H132a . . . . -59(3) ?
P C131 C132 H132b . . . . 56.2(19) ?
C136 C131 C132 C133 . . . . 54(2) ?
C136 C131 C132 H132a . . . . 178.4(14) ?
C136 C131 C132 H132b . . . . -66.5(19) ?
H131 C131 C132 C133 . . . . -68(2) ?
H131 C131 C132 H132a . . . . 57(2) ?
H131 C131 C132 H132b . . . . 172(2) ?
P C131 C136 C135 . . . . -176.3(2) ?
P C131 C136 H136a . . . . -55.0(16) ?
P C131 C136 H136b . . . . 56.3(17) ?
C132 C131 C136 C135 . . . . -55.3(4) ?
C132 C131 C136 H136a . . . . 65.9(17) ?
C132 C131 C136 H136b . . . . 177.3(17) ?
H131 C131 C136 C135 . . . . 66.4(16) ?
H131 C131 C136 H136a . . . . -172(2) ?
H131 C131 C136 H136b . . . . -61(2) ?
C131 C132 C133 C134 . . . . -53.8(3) ?
C131 C132 C133 H133a . . . . -179.0(16) ?
C131 C132 C133 H133b . . . . 66.6(13) ?
H132a C132 C133 C134 . . . . -179.3(14) ?
H132a C132 C133 H133a . . . . 56(2) ?
H132a C132 C133 H133b . . . . -59(2) ?
H132b C132 C133 C134 . . . . 66.1(14) ?
H132b C132 C133 H133a . . . . -59(2) ?
H132b C132 C133 H133b . . . . -173.5(18) ?
C132 C133 C134 C135 . . . . 54.6(4) ?
C132 C133 C134 H134a . . . . -64.0(18) ?
C132 C133 C134 H134b . . . . 179(2) ?
H133a C133 C134 C135 . . . . 177.3(16) ?
H133a C133 C134 H134a . . . . 59(2) ?
H133a C133 C134 H134b . . . . -58(3) ?
H133b C133 C134 C135 . . . . -66.1(16) ?
H133b C133 C134 H134a . . . . 175(2) ?
H133b C133 C134 H134b . . . . 59(2) ?
C133 C134 C135 C136 . . . . -56(2) ?
C133 C134 C135 H135a . . . . -176.5(15) ?
C133 C134 C135 H135b . . . . 62.7(17) ?
H134a C134 C135 C136 . . . . 66(2) ?
H134a C134 C135 H135a . . . . -55(2) ?
H134a C134 C135 H135b . . . . -176(2) ?
H134b C134 C135 C136 . . . . 178(2) ?
H134b C134 C135 H135a . . . . 58(3) ?
H134b C134 C135 H135b . . . . -63(3) ?
C134 C135 C136 C131 . . . . 56.7(3) ?
C134 C135 C136 H136a . . . . -64.2(14) ?
C134 C135 C136 H136b . . . . -175.8(18) ?
H135a C135 C136 C131 . . . . 178.8(15) ?
H135a C135 C136 H136a . . . . 58(2) ?
H135a C135 C136 H136b . . . . -54(2) ?
H135b C135 C136 C131 . . . . -62.6(13) ?
H135b C135 C136 H136a . . . . 176.4(18) ?
H135b C135 C136 H136b . . . . 65(2) ?
N21 B N11 N12 . . . . -63.0(17) ?
N21 B N11 C15 . . . . 122.6(17) ?
N31 B N11 N12 . . . . 56.4(14) ?
N31 B N11 C15 . . . . -118.1(13) ?
N41 B N11 N12 . . . . 175.24(17) ?
N41 B N11 C15 . . . . .8(3) ?
N11 B N21 N22 . . . . 56.3(10) ?
N11 B N21 C25 . . . . -120.5(11) ?
N31 B N21 N22 . . . . -60.7(2) ?
N31 B N21 C25 . . . . 122.4(2) ?
N41 B N21 N22 . . . . 177.69(16) ?
N41 B N21 C25 . . . . .9(3) ?
N11 B N31 N32 . . . . -157.82(16) ?
N11 B N31 C35 . . . . 33.7(3) ?
N21 B N31 N32 . . . . -38.4(9) ?
N21 B N31 C35 . . . . 153.2(7) ?
N41 B N31 N32 . . . . 83.5(15) ?
N41 B N31 C35 . . . . -85.0(13) ?
N11 B N41 N42 . . . . 61(2) ?
N11 B N41 C45 . . . . -114(2) ?
N21 B N41 N42 . . . . -60.4(2) ?
N21 B N41 C45 . . . . 123.9(3) ?
N31 B N41 N42 . . . . 177.9(2) ?
N31 B N41 C45 . . . . 2.3(3) ?
B N11 N12 Cu . . . . 9.9(2) ?
B N11 N12 C13 . . . . -175.68(17) ?
C15 N11 N12 Cu . . . . -174.54(15) ?
C15 N11 N12 C13 . . . . -.1(2) ?
B N11 C15 C14 . . . . 174.9(2) ?
B N11 C15 H15 . . . . -3.8(18) ?
N12 N11 C15 C14 . . . . .0(2) ?
N12 N11 C15 H15 . . . . -178.6(17) ?
Cu N12 C13 C14 . . . . 172.87(18) ?
Cu N12 C13 C16 . . . . -6.0(3) ?
N11 N12 C13 C14 . . . . .1(2) ?
N11 N12 C13 C16 . . . . -178.7(2) ?
N12 C13 C14 C15 . . . . -.1(3) ?
N12 C13 C14 H14 . . . . -174(2) ?
C16 C13 C14 C15 . . . . 178.5(2) ?
C16 C13 C14 H14 . . . . 5(2) ?
N12 C13 C16 H16a . . . . -132(3) ?
N12 C13 C16 H16b . . . . -19(2) ?
N12 C13 C16 H16c . . . . 103(3) ?
C14 C13 C16 H16a . . . . 49(3) ?
C14 C13 C16 H16b . . . . 163(2) ?
C14 C13 C16 H16c . . . . -76(3) ?
C13 C14 C15 N11 . . . . .1(3) ?
C13 C14 C15 H15 . . . . 178(2) ?
H14 C14 C15 N11 . . . . 174(2) ?
H14 C14 C15 H15 . . . . -8(3) ?
B N21 N22 Cu . . . . 1.6(2) ?
B N21 N22 C23 . . . . -177.3(2) ?
C25 N21 N22 Cu . . . . 179.07(13) ?
C25 N21 N22 C23 . . . . .2(2) ?
B N21 C25 C24 . . . . 177.3(2) ?
B N21 C25 H25 . . . . -2.4(17) ?
N22 N21 C25 C24 . . . . .2(2) ?
N22 N21 C25 H25 . . . . -179.5(16) ?
Cu N22 C23 C24 . . . . -179.03(15) ?
Cu N22 C23 C26 . . . . .8(3) ?
N21 N22 C23 C24 . . . . -.5(2) ?
N21 N22 C23 C26 . . . . 179.32(18) ?
N22 C23 C24 C25 . . . . .6(2) ?
N22 C23 C24 H24 . . . . 178.3(19) ?
C26 C23 C24 C25 . . . . -179.2(2) ?
C26 C23 C24 H24 . . . . -1.5(19) ?
N22 C23 C26 H26a . . . . 100(3) ?
N22 C23 C26 H26b . . . . -133.9(17) ?
N22 C23 C26 H26c . . . . -17.6(19) ?
C24 C23 C26 H26a . . . . -80(3) ?
C24 C23 C26 H26b . . . . 45.9(18) ?
C24 C23 C26 H26c . . . . 162.2(19) ?
C23 C24 C25 N21 . . . . -.5(2) ?
C23 C24 C25 H25 . . . . 179.1(18) ?
H24 C24 C25 N21 . . . . -178(2) ?
H24 C24 C25 H25 . . . . 2(3) ?
B N31 N32 C33 . . . . -171.39(19) ?
C35 N31 N32 C33 . . . . -1.1(2) ?
B N31 C35 C34 . . . . 170.3(3) ?
B N31 C35 H35 . . . . -9.1(17) ?
N32 N31 C35 C34 . . . . .8(2) ?
N32 N31 C35 H35 . . . . -178.6(16) ?
N31 N32 C33 C34 . . . . 1.0(2) ?
N31 N32 C33 C36 . . . . -179.09(19) ?
N32 C33 C34 C35 . . . . -.5(2) ?
N32 C33 C34 H34 . . . . -178.9(19) ?
C36 C33 C34 C35 . . . . 179.6(2) ?
C36 C33 C34 H34 . . . . 1.2(19) ?
N32 C33 C36 H36a . . . . -108(2) ?
N32 C33 C36 H36b . . . . 17(2) ?
N32 C33 C36 H36c . . . . 134.7(15) ?
C34 C33 C36 H36a . . . . 72(2) ?
C34 C33 C36 H36b . . . . -163(2) ?
C34 C33 C36 H36c . . . . -45.4(16) ?
C33 C34 C35 N31 . . . . -.2(2) ?
C33 C34 C35 H35 . . . . 179(2) ?
H34 C34 C35 N31 . . . . 178.2(19) ?
H34 C34 C35 H35 . . . . -2(3) ?
B N41 N42 C43 . . . . -176.4(2) ?
C45 N41 N42 C43 . . . . -.0(3) ?
B N41 C45 C44 . . . . 175.7(3) ?
B N41 C45 H45 . . . . 0(2) ?
N42 N41 C45 C44 . . . . -.4(3) ?
N42 N41 C45 H45 . . . . -176(2) ?
N41 N42 C43 C44 . . . . .4(3) ?
N41 N42 C43 C46 . . . . -178.3(2) ?
N42 C43 C44 C45 . . . . -.7(3) ?
N42 C43 C44 H44 . . . . 179(2) ?
C46 C43 C44 C45 . . . . 177.9(3) ?
C46 C43 C44 H44 . . . . -2(2) ?
N42 C43 C46 H46a . . . . -157(2) ?
N42 C43 C46 H46b . . . . -26(2) ?
N42 C43 C46 H46c . . . . 88(3) ?
C44 C43 C46 H46a . . . . 25(2) ?
C44 C43 C46 H46b . . . . 155(2) ?
C44 C43 C46 H46c . . . . -91(3) ?
C43 C44 C45 N41 . . . . .6(3) ?
C43 C44 C45 H45 . . . . 176(2) ?
H44 C44 C45 N41 . . . . -179(2) ?
H44 C44 C45 H45 . . . . -4(3) ?
